data_4313108
loop_
_publ_author_name
'Konrad Herbst'
'Piero Zanello'
'Maddalena Corsini'
'Nicola D'Amelio'
'Lutz Dahlenburg'
'Michael Brorson'

_publ_section_title
;
 A Complete Family of Isostructural Cluster Compounds with Cubane-like
 M3S4M' Cores (M = Mo, W; M' = Ni, Pd, Pt): Comparative Crystallography
 and Electrochemistry
;
_journal_name_full 'Inorganic Chemistry'
_journal_page_first 974
_journal_page_last 981
_journal_paper_doi 10.1021/ic0205379
_journal_volume 42
_journal_year 2003
_chemical_compound_source 'synthesis as described'
_chemical_formula_moiety 'C43 H43 O3 P1 Pt1 S5 W3'
_chemical_formula_structural 'C43 H43 O3 P1 PT1 S5 W3'
_chemical_formula_sum 'C43 H43 O3 P Pt S5 W3'
_chemical_formula_weight 1545.68
_chemical_name_systematic
;
  Tetra-\m3-thio-tris[(methylcyclopentadienyl)tungsten]-
  (triphenylphosphine)platinum p-toluenesulfonate
;
_space_group_IT_number 14
_symmetry_cell_setting monoclinic
_symmetry_Int_Tables_number 14
_symmetry_space_group_name_Hall '-P 2yn'
_symmetry_space_group_name_H-M 'P 1 21/n 1'
_atom_sites_solution_hydrogens geom
_atom_sites_solution_primary direct
_atom_sites_solution_secondary difmap
_audit_conform_dict_location ftp://ftp.iucr.org/pub/cif_core.dic
_audit_conform_dict_name cif_core.dic
_audit_conform_dict_version 2.2
_audit_creation_date 2001-05-09T14:55:03-00:00
_audit_creation_method 'WinGX routine CIF_UPDATE'
_cell_angle_alpha 90
_cell_angle_beta 92.51(2)
_cell_angle_gamma 90
_cell_formula_units_Z 4
_cell_length_a 9.449(2)
_cell_length_b 10.811(2)
_cell_length_c 42.900(8)
_cell_measurement_reflns_used 25
_cell_measurement_temperature 293(2)
_cell_measurement_theta_max 12.6
_cell_measurement_theta_min 8.7
_cell_measurement_wavelength 0.71073
_cell_volume 4378.2(15)
_computing_cell_refinement 'CAD4 Express (Enraf Nonius, 1994)'
_computing_data_collection 'CAD4 Express (Enraf Nonius, 1994)'
_computing_data_reduction 'XCAD4 (Harms & Wocadlo, 1995)'
_computing_molecular_graphics 'Ortep-3 for Windows (Farrugia, 1997)'
_computing_publication_material 'WinGX publication routines (Farrugia, 1999)'
_computing_structure_refinement 'SHELXL-97 (Sheldrick, 1997)'
_computing_structure_solution 'SIR-97 (Altomare et al., 1997)'
_diffrn_ambient_temperature 293(2)
_diffrn_detector 'scintillation LiI'
_diffrn_detector_dtime 1.195
_diffrn_measured_fraction_theta_full 0.989
_diffrn_measured_fraction_theta_max 0.989
_diffrn_measurement_device '\k-geometry diffractometer'
_diffrn_measurement_device_type 'Nonius CAD4 MACH3'
_diffrn_measurement_method 'non-profiled omega scans'
_diffrn_orient_matrix_type
;
   x-axis points to radiation source
   the matrix is specified in reciprocal space
;
_diffrn_orient_matrix_UB_11 -0.2302E-2
_diffrn_orient_matrix_UB_12 -0.35898E-1
_diffrn_orient_matrix_UB_13 -0.21482E-1
_diffrn_orient_matrix_UB_21 0.2849E-2
_diffrn_orient_matrix_UB_22 -0.85166E-1
_diffrn_orient_matrix_UB_23 0.9066E-2
_diffrn_orient_matrix_UB_31 -0.107071
_diffrn_orient_matrix_UB_32 -0.1579E-2
_diffrn_orient_matrix_UB_33 -0.327E-3
_diffrn_radiation_monochromator graphite
_diffrn_radiation_probe x-ray
_diffrn_radiation_type MoK\a
_diffrn_radiation_wavelength 0.71073
_diffrn_reflns_av_R_equivalents 0.0315
_diffrn_reflns_av_unetI/netI 0.0652
_diffrn_reflns_limit_h_max 11
_diffrn_reflns_limit_h_min 0
_diffrn_reflns_limit_k_max 13
_diffrn_reflns_limit_k_min 0
_diffrn_reflns_limit_l_max 52
_diffrn_reflns_limit_l_min -52
_diffrn_reflns_number 9045
_diffrn_reflns_theta_full 25.98
_diffrn_reflns_theta_max 25.98
_diffrn_reflns_theta_min 2.11
_diffrn_source 'Enraf Nonius FR590'
_diffrn_standards_decay_% 2
_diffrn_standards_interval_time 60
_diffrn_standards_number 3
_exptl_absorpt_coefficient_mu 11.355
_exptl_absorpt_correction_T_max 0.4636
_exptl_absorpt_correction_T_min 0.0925
_exptl_absorpt_correction_type psi-scan
_exptl_absorpt_process_details
;
North A.C.T., Phillips D.C. & Mathews F.S. (1968) Acta. Cryst. A24, 351
         Number of psi-scan sets used was   4
         Theta correction was applied.
         Averaged transmission function was used.
         No Fourier smoothing was applied.
;
_exptl_crystal_colour black
_exptl_crystal_density_diffrn 2.345
_exptl_crystal_density_method 'not measured'
_exptl_crystal_description prism
_exptl_crystal_F_000 2880
_exptl_crystal_size_max 0.4
_exptl_crystal_size_mid 0.09
_exptl_crystal_size_min 0.08
_refine_diff_density_max 2.135
_refine_diff_density_min -1.421
_refine_diff_density_rms 0.287
_refine_ls_extinction_method none
_refine_ls_goodness_of_fit_ref 1.065
_refine_ls_hydrogen_treatment constr
_refine_ls_matrix_type full
_refine_ls_number_parameters 509
_refine_ls_number_reflns 8501
_refine_ls_number_restraints 0
_refine_ls_restrained_S_all 1.065
_refine_ls_R_factor_all 0.1084
_refine_ls_R_factor_gt 0.0568
_refine_ls_shift/su_max 0.106
_refine_ls_shift/su_mean 0.001
_refine_ls_structure_factor_coef Fsqd
_refine_ls_weighting_details 'calc w=1/[\s^2^(Fo^2^)+(0.0469P)^2^+0.0000P] where P=(Fo^2^+2Fc^2^)/3'
_refine_ls_weighting_scheme calc
_refine_ls_wR_factor_gt 0.1174
_refine_ls_wR_factor_ref 0.1441
_reflns_number_gt 5692
_reflns_number_total 8501
_reflns_threshold_expression >2sigma(I)
_cod_data_source_file ic0205379_2.cif
_cod_data_source_block tops07
_cod_original_sg_symbol_H-M 'P 21/n'
_cod_database_code 4313108
_exptl_absorpt_factor_mur 0.908
_diffrn_standards_decay_corr_max 1.03
_diffrn_standards_decay_corr_min 0.982

loop_
_symmetry_equiv_pos_as_xyz
'x, y, z'
'-x+1/2, y+1/2, -z+1/2'
'-x, -y, -z'
'x-1/2, -y-1/2, z-1/2'

loop_
_atom_site_label
_atom_site_type_symbol
_atom_site_fract_x
_atom_site_fract_y
_atom_site_fract_z
_atom_site_U_iso_or_equiv
_atom_site_adp_type
_atom_site_occupancy
_atom_site_symmetry_multiplicity
_atom_site_calc_flag
_atom_site_refinement_flags
_atom_site_disorder_assembly
_atom_site_disorder_group
Pt1 Pt 0.68371(7) 0.26682(7) 0.880786(14) 0.04197(18) Uani 1 1 d . . .
W1 W 0.44795(7) 0.26830(7) 0.921613(15) 0.04184(19) Uani 1 1 d . . .
W2 W 0.70551(8) 0.15921(7) 0.943010(14) 0.04030(18) Uani 1 1 d . . .
W3 W 0.68652(8) 0.41849(7) 0.936537(16) 0.04316(19) Uani 1 1 d . . .
S1 S 0.5634(5) 0.2926(5) 0.97021(9) 0.0511(12) Uani 1 1 d . . .
S2 S 0.5575(5) 0.0950(4) 0.90125(10) 0.0452(10) Uani 1 1 d . . .
S3 S 0.5308(5) 0.4352(4) 0.89280(10) 0.0472(11) Uani 1 1 d . . .
S4 S 0.8692(5) 0.2911(4) 0.92012(10) 0.0447(10) Uani 1 1 d . . .
S5 S 0.2691(6) -0.2210(5) 0.92189(13) 0.0651(14) Uani 1 1 d . . .
P1 P 0.7235(5) 0.2322(4) 0.83098(9) 0.0416(10) Uani 1 1 d . . .
O1 O 0.231(2) -0.3389(15) 0.9346(4) 0.097(6) Uani 1 1 d . . .
O2 O 0.3859(18) -0.1649(18) 0.9392(4) 0.098(6) Uani 1 1 d . . .
O3 O 0.1529(17) -0.1376(15) 0.9166(4) 0.085(5) Uani 1 1 d . . .
C1 C 0.2218(17) 0.286(2) 0.8953(5) 0.053(5) Uani 1 1 d . . .
C2 C 0.236(2) 0.168(2) 0.9072(5) 0.062(5) Uani 1 1 d . . .
H2 H 0.2348 0.0975 0.8947 0.075 Uiso 1 1 calc R . .
C3 C 0.251(2) 0.164(3) 0.9387(6) 0.085(8) Uani 1 1 d . . .
H3 H 0.2639 0.0942 0.9512 0.102 Uiso 1 1 calc R . .
C4 C 0.242(2) 0.285(4) 0.9485(5) 0.094(10) Uani 1 1 d . . .
H4 H 0.2453 0.312 0.9691 0.113 Uiso 1 1 calc R . .
C5 C 0.2278(18) 0.362(2) 0.9220(7) 0.077(7) Uani 1 1 d . . .
H5 H 0.2231 0.4477 0.9221 0.092 Uiso 1 1 calc R . .
C6 C 0.196(2) 0.320(3) 0.8607(6) 0.100(9) Uani 1 1 d . . .
H6A H 0.2254 0.2533 0.8478 0.12 Uiso 1 1 calc R . .
H6B H 0.2496 0.3931 0.8562 0.12 Uiso 1 1 calc R . .
H6C H 0.0971 0.3364 0.8566 0.12 Uiso 1 1 calc R . .
C7 C 0.869(2) 0.1048(19) 0.9835(4) 0.061(6) Uani 1 1 d . . .
C8 C 0.734(2) 0.060(2) 0.9911(5) 0.066(6) Uani 1 1 d . . .
H8 H 0.6857 0.0887 1.0081 0.079 Uiso 1 1 calc R . .
C9 C 0.683(2) -0.027(2) 0.9714(5) 0.063(5) Uani 1 1 d . . .
H9 H 0.5976 -0.0691 0.9725 0.075 Uiso 1 1 calc R . .
C10 C 0.787(3) -0.0411(18) 0.9485(4) 0.067(6) Uani 1 1 d . . .
H10 H 0.7793 -0.0935 0.9313 0.081 Uiso 1 1 calc R . .
C11 C 0.902(2) 0.038(2) 0.9563(5) 0.064(6) Uani 1 1 d . . .
H11 H 0.9847 0.0444 0.9455 0.077 Uiso 1 1 calc R . .
C12 C 0.957(2) 0.200(2) 1.0002(5) 0.081(7) Uani 1 1 d . . .
H12A H 1.0271 0.1605 1.0137 0.098 Uiso 1 1 calc R . .
H12B H 0.8975 0.251 1.0125 0.098 Uiso 1 1 calc R . .
H12C H 1.0032 0.2509 0.9854 0.098 Uiso 1 1 calc R . .
C13 C 0.804(3) 0.609(2) 0.9305(6) 0.075(7) Uani 1 1 d . . .
C14 C 0.869(3) 0.545(2) 0.9567(8) 0.105(11) Uani 1 1 d . . .
H14 H 0.9634 0.5215 0.9586 0.126 Uiso 1 1 calc R . .
C15 C 0.775(4) 0.526(3) 0.9774(7) 0.108(12) Uani 1 1 d . . .
H15 H 0.7896 0.4787 0.9953 0.129 Uiso 1 1 calc R . .
C16 C 0.658(3) 0.585(2) 0.9692(7) 0.084(8) Uani 1 1 d . . .
H16 H 0.5783 0.5922 0.9812 0.101 Uiso 1 1 calc R . .
C17 C 0.672(2) 0.633(2) 0.9398(6) 0.070(6) Uani 1 1 d . . .
H17 H 0.6021 0.6756 0.9282 0.084 Uiso 1 1 calc R . .
C18 C 0.858(3) 0.655(2) 0.8990(7) 0.120(12) Uani 1 1 d . . .
H18A H 0.7797 0.6826 0.8859 0.144 Uiso 1 1 calc R . .
H18B H 0.9056 0.5883 0.8888 0.144 Uiso 1 1 calc R . .
H18C H 0.9234 0.7219 0.9027 0.144 Uiso 1 1 calc R . .
C19 C 0.834(2) 0.0933(16) 0.8230(4) 0.049(4) Uani 1 1 d . . .
C20 C 0.824(2) 0.034(2) 0.7941(4) 0.069(6) Uani 1 1 d . . .
H20 H 0.7599 0.0613 0.7784 0.083 Uiso 1 1 calc R . .
C21 C 0.911(3) -0.065(2) 0.7896(5) 0.077(7) Uani 1 1 d . . .
H21 H 0.9082 -0.1052 0.7704 0.093 Uiso 1 1 calc R . .
C22 C 1.003(2) -0.106(2) 0.8133(6) 0.079(7) Uani 1 1 d . . .
H22 H 1.0622 -0.1725 0.8097 0.094 Uiso 1 1 calc R . .
C23 C 1.009(2) -0.048(2) 0.8425(6) 0.076(6) Uani 1 1 d . . .
H23 H 1.0699 -0.0773 0.8586 0.091 Uiso 1 1 calc R . .
C24 C 0.924(2) 0.0507(17) 0.8468(4) 0.054(5) Uani 1 1 d . . .
H24 H 0.9261 0.0903 0.8661 0.065 Uiso 1 1 calc R . .
C25 C 0.8119(19) 0.3555(18) 0.8099(4) 0.047(4) Uani 1 1 d . . .
C26 C 0.879(3) 0.344(2) 0.7829(5) 0.089(8) Uani 1 1 d . . .
H26 H 0.8815 0.2664 0.7733 0.107 Uiso 1 1 calc R . .
C27 C 0.943(3) 0.441(3) 0.7693(6) 0.101(9) Uani 1 1 d . . .
H27 H 0.9949 0.4287 0.7516 0.121 Uiso 1 1 calc R . .
C28 C 0.932(3) 0.553(2) 0.7812(6) 0.081(7) Uani 1 1 d . . .
H28 H 0.9678 0.6207 0.7706 0.097 Uiso 1 1 calc R . .
C29 C 0.870(4) 0.570(3) 0.8083(6) 0.114(11) Uani 1 1 d . . .
H29 H 0.8711 0.6484 0.8175 0.137 Uiso 1 1 calc R . .
C30 C 0.803(3) 0.473(2) 0.8230(5) 0.093(9) Uani 1 1 d . . .
H30 H 0.7538 0.4861 0.841 0.111 Uiso 1 1 calc R . .
C31 C 0.551(2) 0.2024(19) 0.8081(4) 0.054(5) Uani 1 1 d . . .
C32 C 0.492(2) 0.292(2) 0.7904(5) 0.075(7) Uani 1 1 d . . .
H32 H 0.5389 0.3658 0.7866 0.091 Uiso 1 1 calc R . .
C33 C 0.355(3) 0.268(3) 0.7777(6) 0.104(10) Uani 1 1 d . . .
H33 H 0.3083 0.328 0.7657 0.125 Uiso 1 1 calc R . .
C34 C 0.289(3) 0.158(4) 0.7828(6) 0.113(12) Uani 1 1 d . . .
H34 H 0.2002 0.1421 0.7732 0.135 Uiso 1 1 calc R . .
C35 C 0.351(3) 0.072(3) 0.8017(6) 0.095(9) Uani 1 1 d . . .
H35 H 0.3023 -0.0006 0.8063 0.114 Uiso 1 1 calc R . .
C36 C 0.488(3) 0.091(2) 0.8141(5) 0.077(7) Uani 1 1 d . . .
H36 H 0.5346 0.0309 0.8261 0.093 Uiso 1 1 calc R . .
C37 C 0.333(3) -0.2504(18) 0.8835(5) 0.064(6) Uani 1 1 d . . .
C38 C 0.461(3) -0.210(2) 0.8750(5) 0.079(7) Uani 1 1 d . . .
H38 H 0.5187 -0.165 0.8889 0.095 Uiso 1 1 calc R . .
C39 C 0.505(3) -0.236(2) 0.8453(6) 0.092(8) Uani 1 1 d . . .
H39 H 0.593 -0.2075 0.8396 0.11 Uiso 1 1 calc R . .
C40 C 0.425(3) -0.302(3) 0.8242(6) 0.087(8) Uani 1 1 d . . .
C41 C 0.299(3) -0.345(3) 0.8326(6) 0.095(10) Uani 1 1 d . . .
H41 H 0.2423 -0.3888 0.8182 0.114 Uiso 1 1 calc R . .
C42 C 0.249(3) -0.324(2) 0.8629(6) 0.083(7) Uani 1 1 d . . .
H42 H 0.1641 -0.3582 0.8689 0.1 Uiso 1 1 calc R . .
C43 C 0.465(4) -0.334(3) 0.7916(6) 0.128(12) Uani 1 1 d . . .
H43A H 0.4276 -0.272 0.7774 0.153 Uiso 1 1 calc R . .
H43B H 0.4273 -0.4131 0.7858 0.153 Uiso 1 1 calc R . .
H43C H 0.5666 -0.3354 0.7908 0.153 Uiso 1 1 calc R . .

loop_
_atom_site_aniso_label
_atom_site_aniso_U_11
_atom_site_aniso_U_22
_atom_site_aniso_U_33
_atom_site_aniso_U_23
_atom_site_aniso_U_13
_atom_site_aniso_U_12
Pt1 0.0501(4) 0.0497(4) 0.0263(3) -0.0041(3) 0.0041(3) -0.0008(3)
W1 0.0401(4) 0.0540(5) 0.0316(3) -0.0028(3) 0.0027(3) -0.0013(3)
W2 0.0447(4) 0.0488(4) 0.0275(3) -0.0002(3) 0.0021(3) 0.0022(3)
W3 0.0458(4) 0.0480(4) 0.0354(4) -0.0136(3) -0.0008(3) 0.0013(3)
S1 0.055(3) 0.069(3) 0.030(2) -0.005(2) 0.0065(19) 0.006(2)
S2 0.047(2) 0.053(3) 0.036(2) -0.003(2) 0.0005(18) -0.004(2)
S3 0.051(3) 0.051(3) 0.038(2) 0.001(2) -0.0055(19) 0.003(2)
S4 0.045(2) 0.052(3) 0.037(2) -0.007(2) 0.0011(18) 0.001(2)
S5 0.077(4) 0.057(3) 0.062(3) -0.007(3) 0.003(3) 0.006(3)
P1 0.053(3) 0.046(3) 0.0255(19) -0.0040(19) 0.0026(18) 0.000(2)
O1 0.159(18) 0.058(10) 0.078(11) -0.002(9) 0.034(11) -0.014(11)
O2 0.094(12) 0.114(14) 0.084(11) -0.038(11) -0.016(10) -0.004(11)
O3 0.083(11) 0.077(11) 0.094(12) -0.020(9) 0.009(9) 0.017(9)
C1 0.028(9) 0.070(14) 0.062(12) -0.004(11) 0.005(8) -0.005(9)
C2 0.049(12) 0.058(13) 0.080(15) -0.003(12) -0.004(11) -0.010(10)
C3 0.054(14) 0.12(2) 0.084(18) 0.024(17) 0.010(13) -0.033(15)
C4 0.037(11) 0.19(3) 0.053(13) -0.034(18) 0.014(10) -0.025(17)
C5 0.023(9) 0.072(15) 0.14(2) -0.032(16) 0.025(12) 0.014(10)
C6 0.061(15) 0.14(3) 0.093(18) 0.031(18) -0.020(13) -0.014(16)
C7 0.081(15) 0.059(13) 0.042(10) 0.014(9) -0.016(10) -0.008(11)
C8 0.070(14) 0.075(16) 0.055(12) 0.021(11) 0.018(11) -0.001(12)
C9 0.060(13) 0.063(14) 0.064(13) 0.016(11) 0.005(11) -0.011(11)
C10 0.13(2) 0.047(12) 0.027(9) 0.002(8) -0.007(11) 0.012(13)
C11 0.049(12) 0.078(15) 0.066(13) 0.018(12) 0.013(10) 0.020(11)
C12 0.075(16) 0.086(18) 0.079(15) 0.012(13) -0.038(13) 0.005(13)
C13 0.065(15) 0.068(15) 0.095(18) -0.034(14) 0.027(14) -0.015(12)
C14 0.079(18) 0.064(17) 0.17(3) -0.059(19) -0.06(2) -0.001(14)
C15 0.15(3) 0.09(2) 0.09(2) -0.064(17) 0.06(2) -0.04(2)
C16 0.10(2) 0.056(15) 0.10(2) -0.046(15) 0.023(16) 0.000(14)
C17 0.052(13) 0.071(15) 0.087(17) -0.006(13) -0.004(12) 0.001(11)
C18 0.11(2) 0.065(17) 0.19(3) -0.034(19) 0.06(2) -0.038(16)
C19 0.061(12) 0.043(10) 0.044(10) -0.005(8) 0.025(9) 0.001(9)
C20 0.086(16) 0.083(16) 0.039(10) -0.019(10) -0.004(10) 0.009(13)
C21 0.100(18) 0.072(16) 0.060(13) -0.018(12) 0.012(13) 0.035(14)
C22 0.052(13) 0.064(15) 0.12(2) -0.011(15) 0.009(14) 0.016(11)
C23 0.072(15) 0.071(16) 0.084(16) 0.004(13) -0.009(13) -0.002(13)
C24 0.057(12) 0.048(12) 0.057(11) 0.003(9) -0.002(9) 0.017(9)
C25 0.049(10) 0.059(12) 0.032(8) 0.006(8) 0.003(8) 0.000(9)
C26 0.15(2) 0.061(14) 0.061(14) 0.015(12) 0.050(15) 0.014(16)
C27 0.12(2) 0.11(2) 0.079(17) 0.026(17) 0.059(16) 0.015(19)
C28 0.101(19) 0.067(17) 0.077(16) 0.019(13) 0.023(14) -0.017(14)
C29 0.18(3) 0.09(2) 0.073(17) -0.022(15) 0.037(19) -0.06(2)
C30 0.16(3) 0.052(14) 0.072(15) -0.009(12) 0.063(16) -0.039(15)
C31 0.073(13) 0.064(13) 0.025(8) 0.011(8) 0.001(8) 0.012(11)
C32 0.070(14) 0.105(19) 0.049(11) 0.010(12) -0.023(11) 0.010(14)
C33 0.084(19) 0.14(3) 0.083(18) 0.018(19) -0.032(15) 0.02(2)
C34 0.068(18) 0.19(4) 0.077(18) -0.02(2) -0.022(15) -0.04(2)
C35 0.078(17) 0.14(3) 0.070(16) -0.026(17) -0.019(14) -0.036(18)
C36 0.078(16) 0.075(16) 0.077(15) 0.007(13) -0.009(13) -0.008(13)
C37 0.090(16) 0.046(12) 0.056(12) -0.002(10) 0.001(11) 0.015(11)
C38 0.089(17) 0.076(16) 0.074(15) 0.011(13) 0.030(13) -0.005(14)
C39 0.13(2) 0.076(17) 0.073(16) 0.017(14) 0.032(16) -0.022(17)
C40 0.087(19) 0.09(2) 0.080(17) -0.005(15) -0.024(15) 0.017(16)
C41 0.12(2) 0.09(2) 0.073(16) -0.044(15) -0.038(16) 0.048(18)
C42 0.073(16) 0.080(17) 0.094(18) -0.020(15) -0.031(14) 0.002(13)
C43 0.18(3) 0.15(3) 0.060(16) -0.001(18) 0.010(19) 0.04(3)

loop_
_atom_type_symbol
_atom_type_description
_atom_type_scat_dispersion_real
_atom_type_scat_dispersion_imag
_atom_type_scat_source
C C 0.0033 0.0016 'International Tables Vol C Tables 4.2.6.8 and 6.1.1.4'
H H 0 0 'International Tables Vol C Tables 4.2.6.8 and 6.1.1.4'
O O 0.0106 0.006 'International Tables Vol C Tables 4.2.6.8 and 6.1.1.4'
P P 0.1023 0.0942 'International Tables Vol C Tables 4.2.6.8 and 6.1.1.4'
S S 0.1246 0.1234 'International Tables Vol C Tables 4.2.6.8 and 6.1.1.4'
W W -0.849 6.8722 'International Tables Vol C Tables 4.2.6.8 and 6.1.1.4'
Pt Pt -1.7033 8.3905 'International Tables Vol C Tables 4.2.6.8 and 6.1.1.4'

loop_
_geom_angle_atom_site_label_1
_geom_angle_atom_site_label_2
_geom_angle_atom_site_label_3
_geom_angle
_geom_angle_site_symmetry_1
_geom_angle_site_symmetry_3
_geom_angle_publ_flag
P1 Pt1 S4 123.25(16) . . ?
P1 Pt1 S3 117.70(16) . . ?
S4 Pt1 S3 101.24(15) . . ?
P1 Pt1 S2 109.30(16) . . ?
S4 Pt1 S2 100.81(15) . . ?
S3 Pt1 S2 101.31(16) . . ?
P1 Pt1 W1 138.73(13) . . ?
S4 Pt1 W1 97.58(11) . . ?
S3 Pt1 W1 51.52(12) . . ?
S2 Pt1 W1 51.21(11) . . ?
P1 Pt1 W3 153.45(13) . . ?
S4 Pt1 W3 51.41(11) . . ?
S3 Pt1 W3 51.40(10) . . ?
S2 Pt1 W3 97.07(11) . . ?
W1 Pt1 W3 58.46(3) . . ?
P1 Pt1 W2 143.91(13) . . ?
S4 Pt1 W2 51.47(11) . . ?
S3 Pt1 W2 97.22(11) . . ?
S2 Pt1 W2 50.97(10) . . ?
W1 Pt1 W2 58.17(3) . . ?
W3 Pt1 W2 58.11(3) . . ?
C4 W1 C5 35.4(9) . . ?
C4 W1 S1 85.2(6) . . ?
C5 W1 S1 109.3(7) . . ?
C4 W1 C3 34.6(10) . . ?
C5 W1 C3 58.4(10) . . ?
S1 W1 C3 97.0(7) . . ?
C4 W1 S2 130.4(10) . . ?
C5 W1 S2 140.2(6) . . ?
S1 W1 S2 103.22(16) . . ?
C3 W1 S2 96.0(8) . . ?
C4 W1 C2 55.8(8) . . ?
C5 W1 C2 56.2(8) . . ?
S1 W1 C2 130.7(6) . . ?
C3 W1 C2 33.8(8) . . ?
S2 W1 C2 85.3(6) . . ?
C4 W1 S3 120.7(10) . . ?
C5 W1 S3 89.3(7) . . ?
S1 W1 S3 103.39(17) . . ?
C3 W1 S3 146.3(7) . . ?
S2 W1 S3 104.93(16) . . ?
C2 W1 S3 121.4(6) . . ?
C4 W1 C1 58.2(7) . . ?
C5 W1 C1 34.9(7) . . ?
S1 W1 C1 142.4(5) . . ?
C3 W1 C1 58.1(8) . . ?
S2 W1 C1 106.9(5) . . ?
C2 W1 C1 33.9(7) . . ?
S3 W1 C1 90.2(5) . . ?
C4 W1 W2 127.1(8) . . ?
C5 W1 W2 160.6(7) . . ?
S1 W1 W2 52.52(12) . . ?
C3 W1 W2 112.7(7) . . ?
S2 W1 W2 52.74(11) . . ?
C2 W1 W2 127.6(5) . . ?
S3 W1 W2 100.98(12) . . ?
C1 W1 W2 158.6(5) . . ?
C4 W1 W3 121.4(7) . . ?
C5 W1 W3 117.1(6) . . ?
S1 W1 W3 52.71(13) . . ?
C3 W1 W3 148.1(7) . . ?
S2 W1 W3 100.59(12) . . ?
C2 W1 W3 172.5(6) . . ?
S3 W1 W3 52.81(11) . . ?
C1 W1 W3 138.8(5) . . ?
W2 W1 W3 59.92(3) . . ?
C4 W1 Pt1 171.6(8) . . ?
C5 W1 Pt1 136.3(7) . . ?
S1 W1 Pt1 101.54(12) . . ?
C3 W1 Pt1 146.9(8) . . ?
S2 W1 Pt1 53.26(12) . . ?
C2 W1 Pt1 120.7(6) . . ?
S3 W1 Pt1 53.18(12) . . ?
C1 W1 Pt1 114.4(4) . . ?
W2 W1 Pt1 61.23(3) . . ?
W3 W1 Pt1 60.87(3) . . ?
C10 W2 S1 136.8(5) . . ?
C10 W2 C11 35.5(8) . . ?
S1 W2 C11 134.6(6) . . ?
C10 W2 C8 56.8(7) . . ?
S1 W2 C8 83.6(6) . . ?
C11 W2 C8 57.5(7) . . ?
C10 W2 S2 89.1(5) . . ?
S1 W2 S2 103.35(17) . . ?
C11 W2 S2 117.8(6) . . ?
C8 W2 S2 125.9(6) . . ?
C10 W2 S4 113.0(6) . . ?
S1 W2 S4 103.81(17) . . ?
C11 W2 S4 85.0(6) . . ?
C8 W2 S4 126.6(6) . . ?
S2 W2 S4 104.08(15) . . ?
C10 W2 C7 58.9(7) . . ?
S1 W2 C7 99.3(6) . . ?
C11 W2 C7 35.3(7) . . ?
C8 W2 C7 35.3(7) . . ?
S2 W2 C7 147.9(5) . . ?
S4 W2 C7 92.1(5) . . ?
C10 W2 C9 35.5(7) . . ?
S1 W2 C9 101.6(6) . . ?
C11 W2 C9 58.8(7) . . ?
C8 W2 C9 33.1(7) . . ?
S2 W2 C9 94.5(6) . . ?
S4 W2 C9 143.8(5) . . ?
C7 W2 C9 58.5(7) . . ?
C10 W2 W1 134.7(6) . . ?
S1 W2 W1 52.67(11) . . ?
C11 W2 W1 169.8(6) . . ?
C8 W2 W1 123.1(5) . . ?
S2 W2 W1 52.72(12) . . ?
S4 W2 W1 100.62(11) . . ?
C7 W2 W1 151.2(6) . . ?
C9 W2 W1 115.3(5) . . ?
C10 W2 W3 164.3(7) . . ?
S1 W2 W3 52.85(13) . . ?
C11 W2 W3 129.2(6) . . ?
C8 W2 W3 123.2(6) . . ?
S2 W2 W3 100.78(12) . . ?
S4 W2 W3 52.86(11) . . ?
C7 W2 W3 111.0(5) . . ?
C9 W2 W3 152.6(5) . . ?
W1 W2 W3 60.17(3) . . ?
C10 W2 Pt1 118.6(4) . . ?
S1 W2 Pt1 101.15(12) . . ?
C11 W2 Pt1 118.3(5) . . ?
C8 W2 Pt1 175.3(6) . . ?
S2 W2 Pt1 52.98(12) . . ?
S4 W2 Pt1 52.82(11) . . ?
C7 W2 Pt1 142.7(5) . . ?
C9 W2 Pt1 143.9(5) . . ?
W1 W2 Pt1 60.61(3) . . ?
W3 W2 Pt1 60.73(2) . . ?
C15 W3 C16 33.6(10) . . ?
C15 W3 C17 57.0(11) . . ?
C16 W3 C17 34.6(8) . . ?
C15 W3 S1 90.0(8) . . ?
C16 W3 S1 90.1(8) . . ?
C17 W3 S1 120.8(6) . . ?
C15 W3 C14 32.8(9) . . ?
C16 W3 C14 54.7(10) . . ?
C17 W3 C14 55.8(8) . . ?
S1 W3 C14 119.5(10) . . ?
C15 W3 S4 106.6(10) . . ?
C16 W3 S4 138.7(8) . . ?
C17 W3 S4 130.6(6) . . ?
S1 W3 S4 103.75(17) . . ?
C14 W3 S4 85.1(7) . . ?
C15 W3 S3 142.1(11) . . ?
C16 W3 S3 109.9(8) . . ?
C17 W3 S3 86.2(6) . . ?
S1 W3 S3 103.21(17) . . ?
C14 W3 S3 132.7(9) . . ?
S4 W3 S3 104.50(16) . . ?
C15 W3 C13 57.9(10) . . ?
C16 W3 C13 57.0(9) . . ?
C17 W3 C13 33.6(7) . . ?
S1 W3 C13 145.8(6) . . ?
C14 W3 C13 35.5(9) . . ?
S4 W3 C13 97.1(6) . . ?
S3 W3 C13 97.3(7) . . ?
C15 W3 W2 114.9(10) . . ?
C16 W3 W2 136.4(8) . . ?
C17 W3 W2 171.0(6) . . ?
S1 W3 W2 52.47(12) . . ?
C14 W3 W2 120.2(7) . . ?
S4 W3 W2 53.17(12) . . ?
S3 W3 W2 101.00(12) . . ?
C13 W3 W2 148.1(6) . . ?
C15 W3 W1 138.1(8) . . ?
C16 W3 W1 118.1(7) . . ?
C17 W3 W1 122.5(5) . . ?
S1 W3 W1 52.48(12) . . ?
C14 W3 W1 170.9(10) . . ?
S4 W3 W1 100.66(12) . . ?
S3 W3 W1 52.85(12) . . ?
C13 W3 W1 148.3(7) . . ?
W2 W3 W1 59.91(3) . . ?
C15 W3 Pt1 158.5(9) . . ?
C16 W3 Pt1 161.2(8) . . ?
C17 W3 Pt1 127.9(6) . . ?
S1 W3 Pt1 101.20(12) . . ?
C14 W3 Pt1 128.1(9) . . ?
S4 W3 Pt1 53.07(11) . . ?
S3 W3 Pt1 53.10(12) . . ?
C13 W3 Pt1 113.0(6) . . ?
W2 W3 Pt1 61.15(3) . . ?
W1 W3 Pt1 60.67(3) . . ?
W2 S1 W1 74.80(13) . . ?
W2 S1 W3 74.68(13) . . ?
W1 S1 W3 74.80(13) . . ?
W1 S2 W2 74.54(13) . . ?
W1 S2 Pt1 75.52(14) . . ?
W2 S2 Pt1 76.05(14) . . ?
W3 S3 W1 74.34(13) . . ?
W3 S3 Pt1 75.50(13) . . ?
W1 S3 Pt1 75.30(14) . . ?
W3 S4 W2 73.98(13) . . ?
W3 S4 Pt1 75.52(13) . . ?
W2 S4 Pt1 75.71(13) . . ?
O3 S5 O2 112.6(11) . . ?
O3 S5 O1 114.6(12) . . ?
O2 S5 O1 112.2(12) . . ?
O3 S5 C37 104.4(10) . . ?
O2 S5 C37 105.4(11) . . ?
O1 S5 C37 106.7(10) . . ?
C25 P1 C19 103.0(8) . . ?
C25 P1 C31 105.6(8) . . ?
C19 P1 C31 104.1(9) . . ?
C25 P1 Pt1 116.9(6) . . ?
C19 P1 Pt1 115.5(6) . . ?
C31 P1 Pt1 110.4(6) . . ?
C2 C1 C5 104(2) . . ?
C2 C1 C6 126(2) . . ?
C5 C1 C6 130(2) . . ?
C2 C1 W1 71.5(11) . . ?
C5 C1 W1 70.0(10) . . ?
C6 C1 W1 125.2(13) . . ?
C3 C2 C1 114(2) . . ?
C3 C2 W1 72.5(12) . . ?
C1 C2 W1 74.6(11) . . ?
C3 C2 H2 123.1 . . ?
C1 C2 H2 123.1 . . ?
W1 C2 H2 121.2 . . ?
C2 C3 C4 106(2) . . ?
C2 C3 W1 73.7(13) . . ?
C4 C3 W1 72.1(13) . . ?
C2 C3 H3 127.2 . . ?
C4 C3 H3 127.2 . . ?
W1 C3 H3 119 . . ?
C3 C4 C5 109(2) . . ?
C3 C4 W1 73.2(13) . . ?
C5 C4 W1 72.4(11) . . ?
C3 C4 H4 125.7 . . ?
C5 C4 H4 125.7 . . ?
W1 C4 H4 120.4 . . ?
C4 C5 C1 108(2) . . ?
C4 C5 W1 72.2(12) . . ?
C1 C5 W1 75.1(10) . . ?
C4 C5 H5 125.9 . . ?
C1 C5 H5 125.9 . . ?
W1 C5 H5 118.7 . . ?
C1 C6 H6A 109.5 . . ?
C1 C6 H6B 109.5 . . ?
H6A C6 H6B 109.5 . . ?
C1 C6 H6C 109.5 . . ?
H6A C6 H6C 109.5 . . ?
H6B C6 H6C 109.5 . . ?
C8 C7 C11 104.2(19) . . ?
C8 C7 C12 128(2) . . ?
C11 C7 C12 128(2) . . ?
C8 C7 W2 71.5(11) . . ?
C11 C7 W2 71.3(10) . . ?
C12 C7 W2 121.2(14) . . ?
C9 C8 C7 114(2) . . ?
C9 C8 W2 75.0(12) . . ?
C7 C8 W2 73.2(10) . . ?
C9 C8 H8 123.2 . . ?
C7 C8 H8 123.2 . . ?
W2 C8 H8 120 . . ?
C8 C9 C10 105.7(19) . . ?
C8 C9 W2 71.9(12) . . ?
C10 C9 W2 69.9(11) . . ?
C8 C9 H9 127.2 . . ?
C10 C9 H9 127.2 . . ?
W2 C9 H9 122.8 . . ?
C11 C10 C9 108.5(18) . . ?
C11 C10 W2 73.0(11) . . ?
C9 C10 W2 74.6(12) . . ?
C11 C10 H10 125.7 . . ?
C9 C10 H10 125.7 . . ?
W2 C10 H10 118.6 . . ?
C10 C11 C7 108.1(18) . . ?
C10 C11 W2 71.5(11) . . ?
C7 C11 W2 73.3(11) . . ?
C10 C11 H11 126 . . ?
C7 C11 H11 126 . . ?
W2 C11 H11 120.9 . . ?
C7 C12 H12A 109.5 . . ?
C7 C12 H12B 109.5 . . ?
H12A C12 H12B 109.5 . . ?
C7 C12 H12C 109.5 . . ?
H12A C12 H12C 109.5 . . ?
H12B C12 H12C 109.5 . . ?
C17 C13 C14 103(2) . . ?
C17 C13 C18 123(3) . . ?
C14 C13 C18 134(3) . . ?
C17 C13 W3 72.1(14) . . ?
C14 C13 W3 71.6(14) . . ?
C18 C13 W3 123.5(15) . . ?
C15 C14 C13 109(3) . . ?
C15 C14 W3 69.3(16) . . ?
C13 C14 W3 72.9(12) . . ?
C15 C14 H14 125.3 . . ?
C13 C14 H14 125.3 . . ?
W3 C14 H14 124 . . ?
C14 C15 C16 110(3) . . ?
C14 C15 W3 77.9(15) . . ?
C16 C15 W3 75.9(18) . . ?
C14 C15 H15 125.2 . . ?
C16 C15 H15 125.2 . . ?
W3 C15 H15 113.2 . . ?
C15 C16 C17 108(3) . . ?
C15 C16 W3 70.5(14) . . ?
C17 C16 W3 73.7(14) . . ?
C15 C16 H16 126 . . ?
C17 C16 H16 126 . . ?
W3 C16 H16 121.6 . . ?
C13 C17 C16 109(2) . . ?
C13 C17 W3 74.3(14) . . ?
C16 C17 W3 71.7(13) . . ?
C13 C17 H17 125.6 . . ?
C16 C17 H17 125.5 . . ?
W3 C17 H17 120.2 . . ?
C13 C18 H18A 109.5 . . ?
C13 C18 H18B 109.5 . . ?
H18A C18 H18B 109.5 . . ?
C13 C18 H18C 109.5 . . ?
H18A C18 H18C 109.5 . . ?
H18B C18 H18C 109.5 . . ?
C24 C19 C20 121.5(18) . . ?
C24 C19 P1 117.7(13) . . ?
C20 C19 P1 120.8(16) . . ?
C21 C20 C19 118(2) . . ?
C21 C20 H20 121.2 . . ?
C19 C20 H20 121.2 . . ?
C20 C21 C22 121(2) . . ?
C20 C21 H21 119.7 . . ?
C22 C21 H21 119.7 . . ?
C21 C22 C23 121(2) . . ?
C21 C22 H22 119.3 . . ?
C23 C22 H22 119.3 . . ?
C24 C23 C22 118(2) . . ?
C24 C23 H23 121 . . ?
C22 C23 H23 121 . . ?
C23 C24 C19 121(2) . . ?
C23 C24 H24 119.5 . . ?
C19 C24 H24 119.5 . . ?
C26 C25 C30 118.2(19) . . ?
C26 C25 P1 126.5(17) . . ?
C30 C25 P1 115.3(14) . . ?
C25 C26 C27 122(2) . . ?
C25 C26 H26 119 . . ?
C27 C26 H26 119 . . ?
C28 C27 C26 120(2) . . ?
C28 C27 H27 120 . . ?
C26 C27 H27 120 . . ?
C27 C28 C29 121(2) . . ?
C27 C28 H28 119.7 . . ?
C29 C28 H28 119.7 . . ?
C28 C29 C30 121(2) . . ?
C28 C29 H29 119.6 . . ?
C30 C29 H29 119.6 . . ?
C29 C30 C25 118(2) . . ?
C29 C30 H30 121 . . ?
C25 C30 H30 121 . . ?
C32 C31 C36 125(2) . . ?
C32 C31 P1 119.9(18) . . ?
C36 C31 P1 115.1(15) . . ?
C31 C32 C33 116(3) . . ?
C31 C32 H32 122 . . ?
C33 C32 H32 122 . . ?
C34 C33 C32 121(3) . . ?
C34 C33 H33 119.3 . . ?
C32 C33 H33 119.3 . . ?
C35 C34 C33 120(2) . . ?
C35 C34 H34 119.8 . . ?
C33 C34 H34 119.8 . . ?
C34 C35 C36 120(3) . . ?
C34 C35 H35 120.1 . . ?
C36 C35 H35 120.1 . . ?
C31 C36 C35 118(2) . . ?
C31 C36 H36 121.1 . . ?
C35 C36 H36 121.1 . . ?
C38 C37 C42 120(2) . . ?
C38 C37 S5 121.8(18) . . ?
C42 C37 S5 118.1(19) . . ?
C37 C38 C39 119(3) . . ?
C37 C38 H38 120.3 . . ?
C39 C38 H38 120.3 . . ?
C40 C39 C38 123(3) . . ?
C40 C39 H39 118.7 . . ?
C38 C39 H39 118.7 . . ?
C41 C40 C39 118(3) . . ?
C41 C40 C43 116(3) . . ?
C39 C40 C43 126(3) . . ?
C40 C41 C42 122(2) . . ?
C40 C41 H41 119.1 . . ?
C42 C41 H41 119.1 . . ?
C37 C42 C41 118(3) . . ?
C37 C42 H42 121.2 . . ?
C41 C42 H42 121.2 . . ?
C40 C43 H43A 109.5 . . ?
C40 C43 H43B 109.5 . . ?
H43A C43 H43B 109.5 . . ?
C40 C43 H43C 109.5 . . ?
H43A C43 H43C 109.5 . . ?
H43B C43 H43C 109.5 . . ?

loop_
_geom_bond_atom_site_label_1
_geom_bond_atom_site_label_2
_geom_bond_distance
_geom_bond_site_symmetry_2
_geom_bond_publ_flag
Pt1 P1 2.217(4) . ?
Pt1 S4 2.393(4) . ?
Pt1 S3 2.395(5) . ?
Pt1 S2 2.395(5) . ?
Pt1 W1 2.8935(11) . ?
Pt1 W3 2.8990(10) . ?
Pt1 W2 2.9109(10) . ?
W1 C4 2.31(2) . ?
W1 C5 2.314(18) . ?
W1 S1 2.325(4) . ?
W1 C3 2.33(2) . ?
W1 S2 2.329(5) . ?
W1 C2 2.340(19) . ?
W1 S3 2.342(5) . ?
W1 C1 2.380(17) . ?
W1 W2 2.8215(11) . ?
W1 W3 2.8287(11) . ?
W2 C10 2.31(2) . ?
W2 S1 2.320(5) . ?
W2 C11 2.324(19) . ?
W2 C8 2.328(19) . ?
W2 S2 2.330(4) . ?
W2 S4 2.350(5) . ?
W2 C7 2.350(18) . ?
W2 C9 2.37(2) . ?
W2 W3 2.8218(12) . ?
W3 C15 2.24(3) . ?
W3 C16 2.30(2) . ?
W3 C17 2.33(2) . ?
W3 S1 2.332(5) . ?
W3 C14 2.34(2) . ?
W3 S4 2.340(4) . ?
W3 S3 2.340(4) . ?
W3 C13 2.36(2) . ?
S5 O3 1.431(16) . ?
S5 O2 1.438(16) . ?
S5 O1 1.439(16) . ?
S5 C37 1.81(2) . ?
P1 C25 1.833(19) . ?
P1 C19 1.869(18) . ?
P1 C31 1.89(2) . ?
C1 C2 1.38(3) . ?
C1 C5 1.41(3) . ?
C1 C6 1.54(3) . ?
C2 C3 1.36(3) . ?
C2 H2 0.93 . ?
C3 C4 1.38(4) . ?
C3 H3 0.93 . ?
C4 C5 1.41(3) . ?
C4 H4 0.93 . ?
C5 H5 0.93 . ?
C6 H6A 0.96 . ?
C6 H6B 0.96 . ?
C6 H6C 0.96 . ?
C7 C8 1.42(3) . ?
C7 C11 1.42(3) . ?
C7 C12 1.49(3) . ?
C8 C9 1.34(3) . ?
C8 H8 0.93 . ?
C9 C10 1.43(3) . ?
C9 H9 0.93 . ?
C10 C11 1.41(3) . ?
C10 H10 0.93 . ?
C11 H11 0.93 . ?
C12 H12A 0.96 . ?
C12 H12B 0.96 . ?
C12 H12C 0.96 . ?
C13 C17 1.35(3) . ?
C13 C14 1.43(4) . ?
C13 C18 1.55(3) . ?
C14 C15 1.29(4) . ?
C14 H14 0.93 . ?
C15 C16 1.32(4) . ?
C15 H15 0.93 . ?
C16 C17 1.38(3) . ?
C16 H16 0.93 . ?
C17 H17 0.93 . ?
C18 H18A 0.96 . ?
C18 H18B 0.96 . ?
C18 H18C 0.96 . ?
C19 C24 1.38(2) . ?
C19 C20 1.40(2) . ?
C20 C21 1.37(3) . ?
C20 H20 0.93 . ?
C21 C22 1.38(3) . ?
C21 H21 0.93 . ?
C22 C23 1.40(3) . ?
C22 H22 0.93 . ?
C23 C24 1.36(3) . ?
C23 H23 0.93 . ?
C24 H24 0.93 . ?
C25 C26 1.35(3) . ?
C25 C30 1.39(3) . ?
C26 C27 1.36(3) . ?
C26 H26 0.93 . ?
C27 C28 1.32(3) . ?
C27 H27 0.93 . ?
C28 C29 1.34(3) . ?
C28 H28 0.93 . ?
C29 C30 1.39(3) . ?
C29 H29 0.93 . ?
C30 H30 0.93 . ?
C31 C32 1.34(3) . ?
C31 C36 1.37(3) . ?
C32 C33 1.41(3) . ?
C32 H32 0.93 . ?
C33 C34 1.37(4) . ?
C33 H33 0.93 . ?
C34 C35 1.35(4) . ?
C34 H34 0.93 . ?
C35 C36 1.40(3) . ?
C35 H35 0.93 . ?
C36 H36 0.93 . ?
C37 C38 1.35(3) . ?
C37 C42 1.41(3) . ?
C38 C39 1.39(3) . ?
C38 H38 0.93 . ?
C39 C40 1.36(3) . ?
C39 H39 0.93 . ?
C40 C41 1.34(4) . ?
C40 C43 1.50(3) . ?
C41 C42 1.42(3) . ?
C41 H41 0.93 . ?
C42 H42 0.93 . ?
C43 H43A 0.96 . ?
C43 H43B 0.96 . ?
C43 H43C 0.96 . ?

loop_
_geom_torsion_atom_site_label_1
_geom_torsion_atom_site_label_2
_geom_torsion_atom_site_label_3
_geom_torsion_atom_site_label_4
_geom_torsion
_geom_torsion_site_symmetry_1
_geom_torsion_site_symmetry_2
_geom_torsion_site_symmetry_3
_geom_torsion_site_symmetry_4
_geom_torsion_publ_flag
P1 Pt1 W1 C4 -45(6) . . . . ?
S4 Pt1 W1 C4 143(6) . . . . ?
S3 Pt1 W1 C4 45(6) . . . . ?
S2 Pt1 W1 C4 -119(6) . . . . ?
W3 Pt1 W1 C4 108(6) . . . . ?
W2 Pt1 W1 C4 178(6) . . . . ?
P1 Pt1 W1 C5 -53.3(9) . . . . ?
S4 Pt1 W1 C5 134.8(8) . . . . ?
S3 Pt1 W1 C5 36.4(8) . . . . ?
S2 Pt1 W1 C5 -127.4(8) . . . . ?
W3 Pt1 W1 C5 99.9(8) . . . . ?
W2 Pt1 W1 C5 169.5(8) . . . . ?
P1 Pt1 W1 S1 172.1(2) . . . . ?
S4 Pt1 W1 S1 0.17(18) . . . . ?
S3 Pt1 W1 S1 -98.19(19) . . . . ?
S2 Pt1 W1 S1 97.98(19) . . . . ?
W3 Pt1 W1 S1 -34.75(14) . . . . ?
W2 Pt1 W1 S1 34.86(14) . . . . ?
P1 Pt1 W1 C3 49.3(12) . . . . ?
S4 Pt1 W1 C3 -122.7(12) . . . . ?
S3 Pt1 W1 C3 138.9(12) . . . . ?
S2 Pt1 W1 C3 -24.9(12) . . . . ?
W3 Pt1 W1 C3 -157.6(12) . . . . ?
W2 Pt1 W1 C3 -88.0(12) . . . . ?
P1 Pt1 W1 S2 74.2(2) . . . . ?
S4 Pt1 W1 S2 -97.81(18) . . . . ?
S3 Pt1 W1 S2 163.83(19) . . . . ?
W3 Pt1 W1 S2 -132.73(13) . . . . ?
W2 Pt1 W1 S2 -63.12(13) . . . . ?
P1 Pt1 W1 C2 18.4(7) . . . . ?
S4 Pt1 W1 C2 -153.5(6) . . . . ?
S3 Pt1 W1 C2 108.1(7) . . . . ?
S2 Pt1 W1 C2 -55.7(7) . . . . ?
W3 Pt1 W1 C2 171.6(6) . . . . ?
W2 Pt1 W1 C2 -118.8(6) . . . . ?
P1 Pt1 W1 S3 -89.7(2) . . . . ?
S4 Pt1 W1 S3 98.36(18) . . . . ?
S2 Pt1 W1 S3 -163.83(19) . . . . ?
W3 Pt1 W1 S3 63.44(13) . . . . ?
W2 Pt1 W1 S3 133.04(13) . . . . ?
P1 Pt1 W1 C1 -19.3(6) . . . . ?
S4 Pt1 W1 C1 168.8(6) . . . . ?
S3 Pt1 W1 C1 70.4(6) . . . . ?
S2 Pt1 W1 C1 -93.4(6) . . . . ?
W3 Pt1 W1 C1 133.9(6) . . . . ?
W2 Pt1 W1 C1 -156.5(6) . . . . ?
P1 Pt1 W1 W2 137.28(19) . . . . ?
S4 Pt1 W1 W2 -34.69(12) . . . . ?
S3 Pt1 W1 W2 -133.04(13) . . . . ?
S2 Pt1 W1 W2 63.12(13) . . . . ?
W3 Pt1 W1 W2 -69.60(3) . . . . ?
P1 Pt1 W1 W3 -153.12(19) . . . . ?
S4 Pt1 W1 W3 34.92(12) . . . . ?
S3 Pt1 W1 W3 -63.44(13) . . . . ?
S2 Pt1 W1 W3 132.73(13) . . . . ?
W2 Pt1 W1 W3 69.60(3) . . . . ?
C4 W1 W2 C10 77.9(12) . . . . ?
C5 W1 W2 C10 99.9(19) . . . . ?
S1 W1 W2 C10 122.4(7) . . . . ?
C3 W1 W2 C10 41.2(11) . . . . ?
S2 W1 W2 C10 -38.6(7) . . . . ?
C2 W1 W2 C10 5.8(10) . . . . ?
S3 W1 W2 C10 -139.1(7) . . . . ?
C1 W1 W2 C10 -18.9(14) . . . . ?
W3 W1 W2 C10 -173.6(7) . . . . ?
Pt1 W1 W2 C10 -102.5(7) . . . . ?
C4 W1 W2 S1 -44.5(10) . . . . ?
C5 W1 W2 S1 -22.5(18) . . . . ?
C3 W1 W2 S1 -81.2(8) . . . . ?
S2 W1 W2 S1 -161.0(2) . . . . ?
C2 W1 W2 S1 -116.6(7) . . . . ?
S3 W1 W2 S1 98.5(2) . . . . ?
C1 W1 W2 S1 -141.2(13) . . . . ?
W3 W1 W2 S1 64.02(17) . . . . ?
Pt1 W1 W2 S1 135.12(17) . . . . ?
C4 W1 W2 C11 94(3) . . . . ?
C5 W1 W2 C11 116(3) . . . . ?
S1 W1 W2 C11 138(3) . . . . ?
C3 W1 W2 C11 57(3) . . . . ?
S2 W1 W2 C11 -23(3) . . . . ?
C2 W1 W2 C11 21(3) . . . . ?
S3 W1 W2 C11 -123(3) . . . . ?
C1 W1 W2 C11 -3(3) . . . . ?
W3 W1 W2 C11 -158(3) . . . . ?
Pt1 W1 W2 C11 -87(3) . . . . ?
C4 W1 W2 C8 3.9(13) . . . . ?
C5 W1 W2 C8 25.8(19) . . . . ?
S1 W1 W2 C8 48.3(7) . . . . ?
C3 W1 W2 C8 -32.8(11) . . . . ?
S2 W1 W2 C8 -112.6(7) . . . . ?
C2 W1 W2 C8 -68.3(10) . . . . ?
S3 W1 W2 C8 146.9(7) . . . . ?
C1 W1 W2 C8 -92.9(14) . . . . ?
W3 W1 W2 C8 112.4(7) . . . . ?
Pt1 W1 W2 C8 -176.5(7) . . . . ?
C4 W1 W2 S2 116.5(10) . . . . ?
C5 W1 W2 S2 138.4(18) . . . . ?
S1 W1 W2 S2 161.0(2) . . . . ?
C3 W1 W2 S2 79.8(8) . . . . ?
C2 W1 W2 S2 44.4(7) . . . . ?
S3 W1 W2 S2 -100.50(18) . . . . ?
C1 W1 W2 S2 19.7(13) . . . . ?
W3 W1 W2 S2 -135.03(14) . . . . ?
Pt1 W1 W2 S2 -63.92(14) . . . . ?
C4 W1 W2 S4 -143.8(10) . . . . ?
C5 W1 W2 S4 -121.9(18) . . . . ?
S1 W1 W2 S4 -99.35(19) . . . . ?
C3 W1 W2 S4 179.5(8) . . . . ?
S2 W1 W2 S4 99.69(18) . . . . ?
C2 W1 W2 S4 144.0(7) . . . . ?
S3 W1 W2 S4 -0.81(15) . . . . ?
C1 W1 W2 S4 119.4(13) . . . . ?
W3 W1 W2 S4 -35.33(11) . . . . ?
Pt1 W1 W2 S4 35.77(11) . . . . ?
C4 W1 W2 C7 -29.2(15) . . . . ?
C5 W1 W2 C7 -7(2) . . . . ?
S1 W1 W2 C7 15.3(11) . . . . ?
C3 W1 W2 C7 -65.9(14) . . . . ?
S2 W1 W2 C7 -145.7(11) . . . . ?
C2 W1 W2 C7 -101.3(13) . . . . ?
S3 W1 W2 C7 113.8(11) . . . . ?
C1 W1 W2 C7 -126.0(17) . . . . ?
W3 W1 W2 C7 79.3(11) . . . . ?
Pt1 W1 W2 C7 150.4(11) . . . . ?
C4 W1 W2 C9 41.0(12) . . . . ?
C5 W1 W2 C9 62.9(19) . . . . ?
S1 W1 W2 C9 85.4(6) . . . . ?
C3 W1 W2 C9 4.3(10) . . . . ?
S2 W1 W2 C9 -75.5(6) . . . . ?
C2 W1 W2 C9 -31.2(9) . . . . ?
S3 W1 W2 C9 -176.0(6) . . . . ?
C1 W1 W2 C9 -55.8(14) . . . . ?
W3 W1 W2 C9 149.5(6) . . . . ?
Pt1 W1 W2 C9 -139.4(6) . . . . ?
C4 W1 W2 W3 -108.5(10) . . . . ?
C5 W1 W2 W3 -86.5(17) . . . . ?
S1 W1 W2 W3 -64.02(16) . . . . ?
C3 W1 W2 W3 -145.2(8) . . . . ?
S2 W1 W2 W3 135.03(14) . . . . ?
C2 W1 W2 W3 179.4(7) . . . . ?
S3 W1 W2 W3 34.53(11) . . . . ?
C1 W1 W2 W3 154.7(13) . . . . ?
Pt1 W1 W2 W3 71.11(3) . . . . ?
C4 W1 W2 Pt1 -179.6(10) . . . . ?
C5 W1 W2 Pt1 -157.6(17) . . . . ?
S1 W1 W2 Pt1 -135.12(16) . . . . ?
C3 W1 W2 Pt1 143.7(8) . . . . ?
S2 W1 W2 Pt1 63.92(14) . . . . ?
C2 W1 W2 Pt1 108.3(7) . . . . ?
S3 W1 W2 Pt1 -36.58(11) . . . . ?
C1 W1 W2 Pt1 83.6(13) . . . . ?
W3 W1 W2 Pt1 -71.11(3) . . . . ?
P1 Pt1 W2 C10 -2.8(8) . . . . ?
S4 Pt1 W2 C10 -98.4(8) . . . . ?
S3 Pt1 W2 C10 163.0(8) . . . . ?
S2 Pt1 W2 C10 64.3(8) . . . . ?
W1 Pt1 W2 C10 127.8(7) . . . . ?
W3 Pt1 W2 C10 -162.0(7) . . . . ?
P1 Pt1 W2 S1 -165.4(2) . . . . ?
S4 Pt1 W2 S1 98.97(19) . . . . ?
S3 Pt1 W2 S1 0.33(18) . . . . ?
S2 Pt1 W2 S1 -98.4(2) . . . . ?
W1 Pt1 W2 S1 -34.88(13) . . . . ?
W3 Pt1 W2 S1 35.31(13) . . . . ?
P1 Pt1 W2 C11 37.8(7) . . . . ?
S4 Pt1 W2 C11 -57.8(7) . . . . ?
S3 Pt1 W2 C11 -156.4(7) . . . . ?
S2 Pt1 W2 C11 104.9(7) . . . . ?
W1 Pt1 W2 C11 168.4(7) . . . . ?
W3 Pt1 W2 C11 -121.4(7) . . . . ?
P1 Pt1 W2 C8 11(7) . . . . ?
S4 Pt1 W2 C8 -84(7) . . . . ?
S3 Pt1 W2 C8 177(7) . . . . ?
S2 Pt1 W2 C8 78(7) . . . . ?
W1 Pt1 W2 C8 142(7) . . . . ?
W3 Pt1 W2 C8 -148(7) . . . . ?
P1 Pt1 W2 S2 -67.0(3) . . . . ?
S4 Pt1 W2 S2 -162.6(2) . . . . ?
S3 Pt1 W2 S2 98.74(18) . . . . ?
W1 Pt1 W2 S2 63.52(15) . . . . ?
W3 Pt1 W2 S2 133.71(15) . . . . ?
P1 Pt1 W2 S4 95.6(3) . . . . ?
S3 Pt1 W2 S4 -98.64(18) . . . . ?
S2 Pt1 W2 S4 162.6(2) . . . . ?
W1 Pt1 W2 S4 -133.85(14) . . . . ?
W3 Pt1 W2 S4 -63.66(14) . . . . ?
P1 Pt1 W2 C7 72.6(9) . . . . ?
S4 Pt1 W2 C7 -23.0(9) . . . . ?
S3 Pt1 W2 C7 -121.7(9) . . . . ?
S2 Pt1 W2 C7 139.6(9) . . . . ?
W1 Pt1 W2 C7 -156.9(9) . . . . ?
W3 Pt1 W2 C7 -86.7(9) . . . . ?
P1 Pt1 W2 C9 -37.2(9) . . . . ?
S4 Pt1 W2 C9 -132.7(9) . . . . ?
S3 Pt1 W2 C9 128.6(9) . . . . ?
S2 Pt1 W2 C9 29.9(9) . . . . ?
W1 Pt1 W2 C9 93.4(9) . . . . ?
W3 Pt1 W2 C9 163.6(9) . . . . ?
P1 Pt1 W2 W1 -130.6(2) . . . . ?
S4 Pt1 W2 W1 133.85(14) . . . . ?
S3 Pt1 W2 W1 35.22(12) . . . . ?
S2 Pt1 W2 W1 -63.52(15) . . . . ?
W3 Pt1 W2 W1 70.19(3) . . . . ?
P1 Pt1 W2 W3 159.2(2) . . . . ?
S4 Pt1 W2 W3 63.66(14) . . . . ?
S3 Pt1 W2 W3 -34.98(12) . . . . ?
S2 Pt1 W2 W3 -133.71(15) . . . . ?
W1 Pt1 W2 W3 -70.19(3) . . . . ?
C10 W2 W3 C15 -64.1(19) . . . . ?
S1 W2 W3 C15 69.1(10) . . . . ?
C11 W2 W3 C15 -52.1(12) . . . . ?
C8 W2 W3 C15 20.7(11) . . . . ?
S2 W2 W3 C15 167.8(10) . . . . ?
S4 W2 W3 C15 -92.7(10) . . . . ?
C7 W2 W3 C15 -16.7(11) . . . . ?
C9 W2 W3 C15 44.9(14) . . . . ?
W1 W2 W3 C15 132.8(10) . . . . ?
Pt1 W2 W3 C15 -156.3(10) . . . . ?
C10 W2 W3 C16 -96.6(19) . . . . ?
S1 W2 W3 C16 36.7(11) . . . . ?
C11 W2 W3 C16 -84.5(13) . . . . ?
C8 W2 W3 C16 -11.7(13) . . . . ?
S2 W2 W3 C16 135.3(11) . . . . ?
S4 W2 W3 C16 -125.1(11) . . . . ?
C7 W2 W3 C16 -49.1(12) . . . . ?
C9 W2 W3 C16 12.5(16) . . . . ?
W1 W2 W3 C16 100.4(11) . . . . ?
Pt1 W2 W3 C16 171.3(11) . . . . ?
C10 W2 W3 C17 -89(4) . . . . ?
S1 W2 W3 C17 44(3) . . . . ?
C11 W2 W3 C17 -77(4) . . . . ?
C8 W2 W3 C17 -4(4) . . . . ?
S2 W2 W3 C17 143(3) . . . . ?
S4 W2 W3 C17 -118(3) . . . . ?
C7 W2 W3 C17 -42(4) . . . . ?
C9 W2 W3 C17 20(4) . . . . ?
W1 W2 W3 C17 108(3) . . . . ?
Pt1 W2 W3 C17 179(3) . . . . ?
C10 W2 W3 S1 -133.2(16) . . . . ?
C11 W2 W3 S1 -121.2(7) . . . . ?
C8 W2 W3 S1 -48.4(6) . . . . ?
S2 W2 W3 S1 98.67(18) . . . . ?
S4 W2 W3 S1 -161.75(19) . . . . ?
C7 W2 W3 S1 -85.8(6) . . . . ?
C9 W2 W3 S1 -24.2(11) . . . . ?
W1 W2 W3 S1 63.74(15) . . . . ?
Pt1 W2 W3 S1 134.64(15) . . . . ?
C10 W2 W3 C14 -27.5(19) . . . . ?
S1 W2 W3 C14 105.7(11) . . . . ?
C11 W2 W3 C14 -15.5(13) . . . . ?
C8 W2 W3 C14 57.4(13) . . . . ?
S2 W2 W3 C14 -155.6(11) . . . . ?
S4 W2 W3 C14 -56.0(11) . . . . ?
C7 W2 W3 C14 20.0(13) . . . . ?
C9 W2 W3 C14 81.6(16) . . . . ?
W1 W2 W3 C14 169.5(11) . . . . ?
Pt1 W2 W3 C14 -119.6(11) . . . . ?
C10 W2 W3 S4 28.5(16) . . . . ?
S1 W2 W3 S4 161.75(19) . . . . ?
C11 W2 W3 S4 40.5(7) . . . . ?
C8 W2 W3 S4 113.4(6) . . . . ?
S2 W2 W3 S4 -99.59(17) . . . . ?
C7 W2 W3 S4 76.0(6) . . . . ?
C9 W2 W3 S4 137.6(11) . . . . ?
W1 W2 W3 S4 -134.51(13) . . . . ?
Pt1 W2 W3 S4 -63.61(13) . . . . ?
C10 W2 W3 S3 128.5(16) . . . . ?
S1 W2 W3 S3 -98.29(19) . . . . ?
C11 W2 W3 S3 140.5(7) . . . . ?
C8 W2 W3 S3 -146.6(6) . . . . ?
S2 W2 W3 S3 0.38(17) . . . . ?
S4 W2 W3 S3 99.96(18) . . . . ?
C7 W2 W3 S3 175.9(6) . . . . ?
C9 W2 W3 S3 -122.4(11) . . . . ?
W1 W2 W3 S3 -34.55(12) . . . . ?
Pt1 W2 W3 S3 36.36(12) . . . . ?
C10 W2 W3 C13 4.5(19) . . . . ?
S1 W2 W3 C13 137.8(12) . . . . ?
C11 W2 W3 C13 16.6(14) . . . . ?
C8 W2 W3 C13 89.4(13) . . . . ?
S2 W2 W3 C13 -123.6(12) . . . . ?
S4 W2 W3 C13 -24.0(12) . . . . ?
C7 W2 W3 C13 52.0(13) . . . . ?
C9 W2 W3 C13 113.6(16) . . . . ?
W1 W2 W3 C13 -158.5(12) . . . . ?
Pt1 W2 W3 C13 -87.6(12) . . . . ?
C10 W2 W3 W1 163.0(16) . . . . ?
S1 W2 W3 W1 -63.74(14) . . . . ?
C11 W2 W3 W1 175.1(7) . . . . ?
C8 W2 W3 W1 -112.1(6) . . . . ?
S2 W2 W3 W1 34.92(12) . . . . ?
S4 W2 W3 W1 134.51(13) . . . . ?
C7 W2 W3 W1 -149.5(6) . . . . ?
C9 W2 W3 W1 -87.9(11) . . . . ?
Pt1 W2 W3 W1 70.90(3) . . . . ?
C10 W2 W3 Pt1 92.1(16) . . . . ?
S1 W2 W3 Pt1 -134.64(15) . . . . ?
C11 W2 W3 Pt1 104.2(7) . . . . ?
C8 W2 W3 Pt1 177.0(6) . . . . ?
S2 W2 W3 Pt1 -35.98(12) . . . . ?
S4 W2 W3 Pt1 63.61(13) . . . . ?
C7 W2 W3 Pt1 139.6(6) . . . . ?
C9 W2 W3 Pt1 -158.8(11) . . . . ?
W1 W2 W3 Pt1 -70.90(3) . . . . ?
C4 W1 W3 C15 22.9(19) . . . . ?
C5 W1 W3 C15 63.5(18) . . . . ?
S1 W1 W3 C15 -31.0(16) . . . . ?
C3 W1 W3 C15 -10(2) . . . . ?
S2 W1 W3 C15 -129.6(16) . . . . ?
C2 W1 W3 C15 89(5) . . . . ?
S3 W1 W3 C15 129.6(16) . . . . ?
C1 W1 W3 C15 99.0(17) . . . . ?
W2 W1 W3 C15 -94.7(16) . . . . ?
Pt1 W1 W3 C15 -166.4(16) . . . . ?
C4 W1 W3 C16 -12.1(13) . . . . ?
C5 W1 W3 C16 28.4(12) . . . . ?
S1 W1 W3 C16 -66.0(9) . . . . ?
C3 W1 W3 C16 -44.6(17) . . . . ?
S2 W1 W3 C16 -164.7(9) . . . . ?
C2 W1 W3 C16 54(4) . . . . ?
S3 W1 W3 C16 94.5(9) . . . . ?
C1 W1 W3 C16 63.9(11) . . . . ?
W2 W1 W3 C16 -129.8(9) . . . . ?
Pt1 W1 W3 C16 158.5(9) . . . . ?
C4 W1 W3 C17 -52.2(13) . . . . ?
C5 W1 W3 C17 -11.6(11) . . . . ?
S1 W1 W3 C17 -106.1(8) . . . . ?
C3 W1 W3 C17 -84.6(16) . . . . ?
S2 W1 W3 C17 155.3(8) . . . . ?
C2 W1 W3 C17 14(4) . . . . ?
S3 W1 W3 C17 54.5(8) . . . . ?
C1 W1 W3 C17 23.9(10) . . . . ?
W2 W1 W3 C17 -169.8(7) . . . . ?
Pt1 W1 W3 C17 118.5(7) . . . . ?
C4 W1 W3 S1 53.9(10) . . . . ?
C5 W1 W3 S1 94.4(8) . . . . ?
C3 W1 W3 S1 21.4(14) . . . . ?
S2 W1 W3 S1 -98.63(19) . . . . ?
C2 W1 W3 S1 120(4) . . . . ?
S3 W1 W3 S1 160.6(2) . . . . ?
C1 W1 W3 S1 129.9(7) . . . . ?
W2 W1 W3 S1 -63.72(15) . . . . ?
Pt1 W1 W3 S1 -135.42(15) . . . . ?
C4 W1 W3 C14 24(4) . . . . ?
C5 W1 W3 C14 65(4) . . . . ?
S1 W1 W3 C14 -30(4) . . . . ?
C3 W1 W3 C14 -8(5) . . . . ?
S2 W1 W3 C14 -128(4) . . . . ?
C2 W1 W3 C14 90(6) . . . . ?
S3 W1 W3 C14 131(4) . . . . ?
C1 W1 W3 C14 100(4) . . . . ?
W2 W1 W3 C14 -93(4) . . . . ?
Pt1 W1 W3 C14 -165(4) . . . . ?
C4 W1 W3 S4 153.1(10) . . . . ?
C5 W1 W3 S4 -166.3(8) . . . . ?
S1 W1 W3 S4 99.23(19) . . . . ?
C3 W1 W3 S4 120.7(14) . . . . ?
S2 W1 W3 S4 0.60(16) . . . . ?
C2 W1 W3 S4 -141(4) . . . . ?
S3 W1 W3 S4 -100.19(18) . . . . ?
C1 W1 W3 S4 -130.8(7) . . . . ?
W2 W1 W3 S4 35.51(11) . . . . ?
Pt1 W1 W3 S4 -36.19(11) . . . . ?
C4 W1 W3 S3 -106.7(10) . . . . ?
C5 W1 W3 S3 -66.1(8) . . . . ?
S1 W1 W3 S3 -160.6(2) . . . . ?
C3 W1 W3 S3 -139.2(15) . . . . ?
S2 W1 W3 S3 100.79(18) . . . . ?
C2 W1 W3 S3 -41(4) . . . . ?
C1 W1 W3 S3 -30.6(7) . . . . ?
W2 W1 W3 S3 135.70(15) . . . . ?
Pt1 W1 W3 S3 64.00(15) . . . . ?
C4 W1 W3 C13 -84.0(14) . . . . ?
C5 W1 W3 C13 -43.5(13) . . . . ?
S1 W1 W3 C13 -137.9(10) . . . . ?
C3 W1 W3 C13 -116.5(18) . . . . ?
S2 W1 W3 C13 123.5(10) . . . . ?
C2 W1 W3 C13 -18(4) . . . . ?
S3 W1 W3 C13 22.7(10) . . . . ?
C1 W1 W3 C13 -7.9(12) . . . . ?
W2 W1 W3 C13 158.4(10) . . . . ?
Pt1 W1 W3 C13 86.7(10) . . . . ?
C4 W1 W3 W2 117.6(10) . . . . ?
C5 W1 W3 W2 158.2(8) . . . . ?
S1 W1 W3 W2 63.72(15) . . . . ?
C3 W1 W3 W2 85.1(14) . . . . ?
S2 W1 W3 W2 -34.91(11) . . . . ?
C2 W1 W3 W2 -176(4) . . . . ?
S3 W1 W3 W2 -135.70(15) . . . . ?
C1 W1 W3 W2 -166.3(7) . . . . ?
Pt1 W1 W3 W2 -71.70(3) . . . . ?
C4 W1 W3 Pt1 -170.7(10) . . . . ?
C5 W1 W3 Pt1 -130.2(8) . . . . ?
S1 W1 W3 Pt1 135.42(15) . . . . ?
C3 W1 W3 Pt1 156.8(14) . . . . ?
S2 W1 W3 Pt1 36.79(11) . . . . ?
C2 W1 W3 Pt1 -105(4) . . . . ?
S3 W1 W3 Pt1 -64.00(15) . . . . ?
C1 W1 W3 Pt1 -94.6(7) . . . . ?
W2 W1 W3 Pt1 71.70(3) . . . . ?
P1 Pt1 W3 C15 -67(3) . . . . ?
S4 Pt1 W3 C15 21(3) . . . . ?
S3 Pt1 W3 C15 -142(3) . . . . ?
S2 Pt1 W3 C15 119(3) . . . . ?
W1 Pt1 W3 C15 155(3) . . . . ?
W2 Pt1 W3 C15 85(3) . . . . ?
P1 Pt1 W3 C16 47(2) . . . . ?
S4 Pt1 W3 C16 135(2) . . . . ?
S3 Pt1 W3 C16 -28(2) . . . . ?
S2 Pt1 W3 C16 -127(2) . . . . ?
W1 Pt1 W3 C16 -91(2) . . . . ?
W2 Pt1 W3 C16 -161(2) . . . . ?
P1 Pt1 W3 C17 28.1(7) . . . . ?
S4 Pt1 W3 C17 116.5(7) . . . . ?
S3 Pt1 W3 C17 -46.4(7) . . . . ?
S2 Pt1 W3 C17 -145.3(7) . . . . ?
W1 Pt1 W3 C17 -110.0(7) . . . . ?
W2 Pt1 W3 C17 -179.7(7) . . . . ?
P1 Pt1 W3 S1 172.7(3) . . . . ?
S4 Pt1 W3 S1 -98.87(19) . . . . ?
S3 Pt1 W3 S1 98.20(19) . . . . ?
S2 Pt1 W3 S1 -0.66(17) . . . . ?
W1 Pt1 W3 S1 34.58(12) . . . . ?
W2 Pt1 W3 S1 -35.11(12) . . . . ?
P1 Pt1 W3 C14 -44.8(10) . . . . ?
S4 Pt1 W3 C14 43.6(10) . . . . ?
S3 Pt1 W3 C14 -119.3(10) . . . . ?
S2 Pt1 W3 C14 141.8(10) . . . . ?
W1 Pt1 W3 C14 177.0(10) . . . . ?
W2 Pt1 W3 C14 107.4(10) . . . . ?
P1 Pt1 W3 S4 -88.4(3) . . . . ?
S3 Pt1 W3 S4 -162.9(2) . . . . ?
S2 Pt1 W3 S4 98.21(18) . . . . ?
W1 Pt1 W3 S4 133.45(15) . . . . ?
W2 Pt1 W3 S4 63.76(15) . . . . ?
P1 Pt1 W3 S3 74.5(3) . . . . ?
S4 Pt1 W3 S3 162.9(2) . . . . ?
S2 Pt1 W3 S3 -98.85(19) . . . . ?
W1 Pt1 W3 S3 -63.62(15) . . . . ?
W2 Pt1 W3 S3 -133.31(15) . . . . ?
P1 Pt1 W3 C13 -7.1(8) . . . . ?
S4 Pt1 W3 C13 81.3(7) . . . . ?
S3 Pt1 W3 C13 -81.6(7) . . . . ?
S2 Pt1 W3 C13 179.5(7) . . . . ?
W1 Pt1 W3 C13 -145.3(7) . . . . ?
W2 Pt1 W3 C13 145.0(7) . . . . ?
P1 Pt1 W3 W2 -152.2(3) . . . . ?
S4 Pt1 W3 W2 -63.76(14) . . . . ?
S3 Pt1 W3 W2 133.31(15) . . . . ?
S2 Pt1 W3 W2 34.45(11) . . . . ?
W1 Pt1 W3 W2 69.69(3) . . . . ?
P1 Pt1 W3 W1 138.1(3) . . . . ?
S4 Pt1 W3 W1 -133.45(15) . . . . ?
S3 Pt1 W3 W1 63.62(15) . . . . ?
S2 Pt1 W3 W1 -35.24(11) . . . . ?
W2 Pt1 W3 W1 -69.69(3) . . . . ?
C10 W2 S1 W1 -118.7(9) . . . . ?
C11 W2 S1 W1 -170.4(8) . . . . ?
C8 W2 S1 W1 -140.9(6) . . . . ?
S2 W2 S1 W1 -15.47(17) . . . . ?
S4 W2 S1 W1 92.94(15) . . . . ?
C7 W2 S1 W1 -172.6(5) . . . . ?
C9 W2 S1 W1 -113.0(5) . . . . ?
W3 W2 S1 W1 78.04(11) . . . . ?
Pt1 W2 S1 W1 38.80(12) . . . . ?
C10 W2 S1 W3 163.2(9) . . . . ?
C11 W2 S1 W3 111.5(8) . . . . ?
C8 W2 S1 W3 141.0(6) . . . . ?
S2 W2 S1 W3 -93.51(15) . . . . ?
S4 W2 S1 W3 14.90(16) . . . . ?
C7 W2 S1 W3 109.4(5) . . . . ?
C9 W2 S1 W3 168.9(5) . . . . ?
W1 W2 S1 W3 -78.04(11) . . . . ?
Pt1 W2 S1 W3 -39.24(11) . . . . ?
C4 W1 S1 W2 145.9(10) . . . . ?
C5 W1 S1 W2 172.3(7) . . . . ?
C3 W1 S1 W2 113.3(8) . . . . ?
S2 W1 S1 W2 15.47(17) . . . . ?
C2 W1 S1 W2 110.7(7) . . . . ?
S3 W1 S1 W2 -93.68(16) . . . . ?
C1 W1 S1 W2 158.0(9) . . . . ?
W3 W1 S1 W2 -77.88(11) . . . . ?
Pt1 W1 S1 W2 -39.14(12) . . . . ?
C4 W1 S1 W3 -136.2(10) . . . . ?
C5 W1 S1 W3 -109.9(7) . . . . ?
C3 W1 S1 W3 -168.8(8) . . . . ?
S2 W1 S1 W3 93.35(15) . . . . ?
C2 W1 S1 W3 -171.4(7) . . . . ?
S3 W1 S1 W3 -15.80(17) . . . . ?
C1 W1 S1 W3 -124.1(9) . . . . ?
W2 W1 S1 W3 77.88(11) . . . . ?
Pt1 W1 S1 W3 38.74(12) . . . . ?
C15 W3 S1 W2 -122.0(10) . . . . ?
C16 W3 S1 W2 -155.7(8) . . . . ?
C17 W3 S1 W2 -172.7(6) . . . . ?
C14 W3 S1 W2 -107.1(8) . . . . ?
S4 W3 S1 W2 -14.96(16) . . . . ?
S3 W3 S1 W2 93.83(15) . . . . ?
C13 W3 S1 W2 -140.8(12) . . . . ?
W1 W3 S1 W2 78.04(11) . . . . ?
Pt1 W3 S1 W2 39.44(11) . . . . ?
C15 W3 S1 W1 159.9(10) . . . . ?
C16 W3 S1 W1 126.3(8) . . . . ?
C17 W3 S1 W1 109.3(6) . . . . ?
C14 W3 S1 W1 174.8(8) . . . . ?
S4 W3 S1 W1 -93.00(14) . . . . ?
S3 W3 S1 W1 15.80(17) . . . . ?
C13 W3 S1 W1 141.1(12) . . . . ?
W2 W3 S1 W1 -78.04(11) . . . . ?
Pt1 W3 S1 W1 -38.60(11) . . . . ?
C4 W1 S2 W2 -110.4(8) . . . . ?
C5 W1 S2 W2 -159.9(11) . . . . ?
S1 W1 S2 W2 -15.42(17) . . . . ?
C3 W1 S2 W2 -114.1(6) . . . . ?
C2 W1 S2 W2 -146.2(6) . . . . ?
S3 W1 S2 W2 92.57(14) . . . . ?
C1 W1 S2 W2 -172.6(5) . . . . ?
W3 W1 S2 W2 38.48(11) . . . . ?
Pt1 W1 S2 W2 79.23(11) . . . . ?
C4 W1 S2 Pt1 170.4(8) . . . . ?
C5 W1 S2 Pt1 120.9(11) . . . . ?
S1 W1 S2 Pt1 -94.65(15) . . . . ?
C3 W1 S2 Pt1 166.6(6) . . . . ?
C2 W1 S2 Pt1 134.6(6) . . . . ?
S3 W1 S2 Pt1 13.34(15) . . . . ?
C1 W1 S2 Pt1 108.2(5) . . . . ?
W2 W1 S2 Pt1 -79.23(11) . . . . ?
W3 W1 S2 Pt1 -40.75(10) . . . . ?
C10 W2 S2 W1 153.7(6) . . . . ?
S1 W2 S2 W1 15.46(17) . . . . ?
C11 W2 S2 W1 175.5(6) . . . . ?
C8 W2 S2 W1 107.2(7) . . . . ?
S4 W2 S2 W1 -92.75(15) . . . . ?
C7 W2 S2 W1 149.2(10) . . . . ?
C9 W2 S2 W1 118.6(5) . . . . ?
W3 W2 S2 W1 -38.62(11) . . . . ?
Pt1 W2 S2 W1 -78.55(11) . . . . ?
C10 W2 S2 Pt1 -127.7(6) . . . . ?
S1 W2 S2 Pt1 94.01(16) . . . . ?
C11 W2 S2 Pt1 -105.9(6) . . . . ?
C8 W2 S2 Pt1 -174.3(7) . . . . ?
S4 W2 S2 Pt1 -14.20(16) . . . . ?
C7 W2 S2 Pt1 -132.3(11) . . . . ?
C9 W2 S2 Pt1 -162.9(5) . . . . ?
W1 W2 S2 Pt1 78.55(12) . . . . ?
W3 W2 S2 Pt1 39.93(11) . . . . ?
P1 Pt1 S2 W1 -137.76(14) . . . . ?
S4 Pt1 S2 W1 91.07(14) . . . . ?
S3 Pt1 S2 W1 -12.84(15) . . . . ?
W3 Pt1 S2 W1 39.12(10) . . . . ?
W2 Pt1 S2 W1 77.32(11) . . . . ?
P1 Pt1 S2 W2 144.93(15) . . . . ?
S4 Pt1 S2 W2 13.76(15) . . . . ?
S3 Pt1 S2 W2 -90.16(14) . . . . ?
W1 Pt1 S2 W2 -77.32(11) . . . . ?
W3 Pt1 S2 W2 -38.20(11) . . . . ?
C15 W3 S3 W1 -123.2(13) . . . . ?
C16 W3 S3 W1 -110.8(8) . . . . ?
C17 W3 S3 W1 -136.5(6) . . . . ?
S1 W3 S3 W1 -15.72(17) . . . . ?
C14 W3 S3 W1 -170.6(11) . . . . ?
S4 W3 S3 W1 92.51(15) . . . . ?
C13 W3 S3 W1 -168.2(5) . . . . ?
W2 W3 S3 W1 38.00(11) . . . . ?
Pt1 W3 S3 W1 78.49(12) . . . . ?
C15 W3 S3 Pt1 158.3(13) . . . . ?
C16 W3 S3 Pt1 170.8(8) . . . . ?
C17 W3 S3 Pt1 145.0(6) . . . . ?
S1 W3 S3 Pt1 -94.20(15) . . . . ?
C14 W3 S3 Pt1 110.9(11) . . . . ?
S4 W3 S3 Pt1 14.02(17) . . . . ?
C13 W3 S3 Pt1 113.3(5) . . . . ?
W2 W3 S3 Pt1 -40.49(11) . . . . ?
W1 W3 S3 Pt1 -78.49(12) . . . . ?
C4 W1 S3 W3 108.1(7) . . . . ?
C5 W1 S3 W3 125.5(6) . . . . ?
S1 W1 S3 W3 15.78(17) . . . . ?
C3 W1 S3 W3 141.5(14) . . . . ?
S2 W1 S3 W3 -92.09(15) . . . . ?
C2 W1 S3 W3 174.3(7) . . . . ?
C1 W1 S3 W3 160.4(5) . . . . ?
W2 W1 S3 W3 -38.00(11) . . . . ?
Pt1 W1 S3 W3 -78.73(11) . . . . ?
C4 W1 S3 Pt1 -173.2(7) . . . . ?
C5 W1 S3 Pt1 -155.8(6) . . . . ?
S1 W1 S3 Pt1 94.51(15) . . . . ?
C3 W1 S3 Pt1 -139.8(14) . . . . ?
S2 W1 S3 Pt1 -13.35(15) . . . . ?
C2 W1 S3 Pt1 -107.0(7) . . . . ?
C1 W1 S3 Pt1 -120.9(5) . . . . ?
W2 W1 S3 Pt1 40.73(10) . . . . ?
W3 W1 S3 Pt1 78.73(11) . . . . ?
P1 Pt1 S3 W3 -150.89(15) . . . . ?
S4 Pt1 S3 W3 -13.53(16) . . . . ?
S2 Pt1 S3 W3 90.05(14) . . . . ?
W1 Pt1 S3 W3 77.27(11) . . . . ?
W2 Pt1 S3 W3 38.52(11) . . . . ?
P1 Pt1 S3 W1 131.85(15) . . . . ?
S4 Pt1 S3 W1 -90.79(14) . . . . ?
S2 Pt1 S3 W1 12.79(15) . . . . ?
W3 Pt1 S3 W1 -77.27(11) . . . . ?
W2 Pt1 S3 W1 -38.75(10) . . . . ?
C15 W3 S4 W2 109.0(9) . . . . ?
C16 W3 S4 W2 121.2(12) . . . . ?
C17 W3 S4 W2 169.4(8) . . . . ?
S1 W3 S4 W2 14.82(15) . . . . ?
C14 W3 S4 W2 134.0(10) . . . . ?
S3 W3 S4 W2 -93.01(15) . . . . ?
C13 W3 S4 W2 167.5(7) . . . . ?
W1 W3 S4 W2 -38.89(10) . . . . ?
Pt1 W3 S4 W2 -78.98(11) . . . . ?
C15 W3 S4 Pt1 -172.1(9) . . . . ?
C16 W3 S4 Pt1 -159.8(12) . . . . ?
C17 W3 S4 Pt1 -111.6(8) . . . . ?
S1 W3 S4 Pt1 93.80(15) . . . . ?
C14 W3 S4 Pt1 -147.0(10) . . . . ?
S3 W3 S4 Pt1 -14.03(17) . . . . ?
C13 W3 S4 Pt1 -113.5(7) . . . . ?
W2 W3 S4 Pt1 78.98(11) . . . . ?
W1 W3 S4 Pt1 40.09(11) . . . . ?
C10 W2 S4 W3 -171.9(5) . . . . ?
S1 W2 S4 W3 -14.90(15) . . . . ?
C11 W2 S4 W3 -149.6(6) . . . . ?
C8 W2 S4 W3 -107.1(7) . . . . ?
S2 W2 S4 W3 92.97(15) . . . . ?
C7 W2 S4 W3 -115.0(6) . . . . ?
C9 W2 S4 W3 -148.3(9) . . . . ?
W1 W2 S4 W3 39.01(10) . . . . ?
Pt1 W2 S4 W3 78.74(11) . . . . ?
C10 W2 S4 Pt1 109.3(5) . . . . ?
S1 W2 S4 Pt1 -93.64(14) . . . . ?
C11 W2 S4 Pt1 131.6(6) . . . . ?
C8 W2 S4 Pt1 174.2(7) . . . . ?
S2 W2 S4 Pt1 14.23(16) . . . . ?
C7 W2 S4 Pt1 166.3(6) . . . . ?
C9 W2 S4 Pt1 132.9(9) . . . . ?
W1 W2 S4 Pt1 -39.73(10) . . . . ?
W3 W2 S4 Pt1 -78.74(11) . . . . ?
P1 Pt1 S4 W3 147.71(16) . . . . ?
S3 Pt1 S4 W3 13.53(16) . . . . ?
S2 Pt1 S4 W3 -90.45(15) . . . . ?
W1 Pt1 S4 W3 -38.62(11) . . . . ?
W2 Pt1 S4 W3 -76.80(11) . . . . ?
P1 Pt1 S4 W2 -135.50(16) . . . . ?
S3 Pt1 S4 W2 90.32(15) . . . . ?
S2 Pt1 S4 W2 -13.66(15) . . . . ?
W1 Pt1 S4 W2 38.17(10) . . . . ?
W3 Pt1 S4 W2 76.80(11) . . . . ?
S4 Pt1 P1 C25 -64.9(7) . . . . ?
S3 Pt1 P1 C25 62.4(7) . . . . ?
S2 Pt1 P1 C25 177.2(7) . . . . ?
W1 Pt1 P1 C25 124.6(7) . . . . ?
W3 Pt1 P1 C25 4.2(8) . . . . ?
W2 Pt1 P1 C25 -133.5(7) . . . . ?
S4 Pt1 P1 C19 56.5(7) . . . . ?
S3 Pt1 P1 C19 -176.1(7) . . . . ?
S2 Pt1 P1 C19 -61.4(7) . . . . ?
W1 Pt1 P1 C19 -114.0(7) . . . . ?
W3 Pt1 P1 C19 125.6(7) . . . . ?
W2 Pt1 P1 C19 -12.1(8) . . . . ?
S4 Pt1 P1 C31 174.3(7) . . . . ?
S3 Pt1 P1 C31 -58.3(7) . . . . ?
S2 Pt1 P1 C31 56.4(7) . . . . ?
W1 Pt1 P1 C31 3.8(7) . . . . ?
W3 Pt1 P1 C31 -116.6(7) . . . . ?
W2 Pt1 P1 C31 105.7(7) . . . . ?
C4 W1 C1 C2 -74.9(16) . . . . ?
C5 W1 C1 C2 -113.0(19) . . . . ?
S1 W1 C1 C2 -89.1(15) . . . . ?
C3 W1 C1 C2 -33.9(14) . . . . ?
S2 W1 C1 C2 52.7(13) . . . . ?
S3 W1 C1 C2 158.4(12) . . . . ?
W2 W1 C1 C2 36(2) . . . . ?
W3 W1 C1 C2 -177.7(10) . . . . ?
Pt1 W1 C1 C2 109.4(12) . . . . ?
C4 W1 C1 C5 38.2(15) . . . . ?
S1 W1 C1 C5 23.9(19) . . . . ?
C3 W1 C1 C5 79.2(16) . . . . ?
S2 W1 C1 C5 165.7(14) . . . . ?
C2 W1 C1 C5 113.0(19) . . . . ?
S3 W1 C1 C5 -88.6(14) . . . . ?
W2 W1 C1 C5 149.4(14) . . . . ?
W3 W1 C1 C5 -64.7(16) . . . . ?
Pt1 W1 C1 C5 -137.6(13) . . . . ?
C4 W1 C1 C6 163(3) . . . . ?
C5 W1 C1 C6 125(3) . . . . ?
S1 W1 C1 C6 149.1(17) . . . . ?
C3 W1 C1 C6 -156(2) . . . . ?
S2 W1 C1 C6 -69(2) . . . . ?
C2 W1 C1 C6 -122(3) . . . . ?
S3 W1 C1 C6 37(2) . . . . ?
W2 W1 C1 C6 -85(2) . . . . ?
W3 W1 C1 C6 61(2) . . . . ?
Pt1 W1 C1 C6 -12(2) . . . . ?
C5 C1 C2 C3 0(2) . . . . ?
C6 C1 C2 C3 -176.9(19) . . . . ?
W1 C1 C2 C3 62.5(16) . . . . ?
C5 C1 C2 W1 -63.0(12) . . . . ?
C6 C1 C2 W1 120.6(19) . . . . ?
C4 W1 C2 C3 -39.3(17) . . . . ?
C5 W1 C2 C3 -82.3(18) . . . . ?
S1 W1 C2 C3 5(2) . . . . ?
S2 W1 C2 C3 108.1(17) . . . . ?
S3 W1 C2 C3 -147.2(16) . . . . ?
C1 W1 C2 C3 -122(2) . . . . ?
W2 W1 C2 C3 74.2(18) . . . . ?
W3 W1 C2 C3 -110(4) . . . . ?
Pt1 W1 C2 C3 149.8(16) . . . . ?
C4 W1 C2 C1 82.4(16) . . . . ?
C5 W1 C2 C1 39.3(13) . . . . ?
S1 W1 C2 C1 126.4(11) . . . . ?
C3 W1 C2 C1 122(2) . . . . ?
S2 W1 C2 C1 -130.2(12) . . . . ?
S3 W1 C2 C1 -25.6(14) . . . . ?
W2 W1 C2 C1 -164.2(9) . . . . ?
W3 W1 C2 C1 12(5) . . . . ?
Pt1 W1 C2 C1 -88.6(12) . . . . ?
C1 C2 C3 C4 2(3) . . . . ?
W1 C2 C3 C4 65.6(15) . . . . ?
C1 C2 C3 W1 -63.8(16) . . . . ?
C4 W1 C3 C2 113(2) . . . . ?
C5 W1 C3 C2 75.3(16) . . . . ?
S1 W1 C3 C2 -176.4(15) . . . . ?
S2 W1 C3 C2 -72.2(16) . . . . ?
S3 W1 C3 C2 56(2) . . . . ?
C1 W1 C3 C2 34.0(14) . . . . ?
W2 W1 C3 C2 -124.2(14) . . . . ?
W3 W1 C3 C2 166.6(10) . . . . ?
Pt1 W1 C3 C2 -52(2) . . . . ?
C5 W1 C3 C4 -37.6(15) . . . . ?
S1 W1 C3 C4 70.8(16) . . . . ?
S2 W1 C3 C4 175.0(15) . . . . ?
C2 W1 C3 C4 -113(2) . . . . ?
S3 W1 C3 C4 -56(2) . . . . ?
C1 W1 C3 C4 -78.9(17) . . . . ?
W2 W1 C3 C4 123.0(15) . . . . ?
W3 W1 C3 C4 54(2) . . . . ?
Pt1 W1 C3 C4 -165.2(12) . . . . ?
C2 C3 C4 C5 -2(2) . . . . ?
W1 C3 C4 C5 64.2(15) . . . . ?
C2 C3 C4 W1 -66.7(15) . . . . ?
C5 W1 C4 C3 116(2) . . . . ?
S1 W1 C4 C3 -109.9(16) . . . . ?
S2 W1 C4 C3 -7(2) . . . . ?
C2 W1 C4 C3 38.3(14) . . . . ?
S3 W1 C4 C3 147.4(15) . . . . ?
C1 W1 C4 C3 78.8(15) . . . . ?
W2 W1 C4 C3 -76.0(16) . . . . ?
W3 W1 C4 C3 -150.0(13) . . . . ?
Pt1 W1 C4 C3 107(6) . . . . ?
S1 W1 C4 C5 133.7(16) . . . . ?
C3 W1 C4 C5 -116(2) . . . . ?
S2 W1 C4 C5 -123.0(16) . . . . ?
C2 W1 C4 C5 -78.1(15) . . . . ?
S3 W1 C4 C5 31.0(17) . . . . ?
C1 W1 C4 C5 -37.6(13) . . . . ?
W2 W1 C4 C5 167.6(11) . . . . ?
W3 W1 C4 C5 93.6(14) . . . . ?
Pt1 W1 C4 C5 -10(7) . . . . ?
C3 C4 C5 C1 2(2) . . . . ?
W1 C4 C5 C1 67.1(13) . . . . ?
C3 C4 C5 W1 -64.8(16) . . . . ?
C2 C1 C5 C4 -1(2) . . . . ?
C6 C1 C5 C4 175.1(19) . . . . ?
W1 C1 C5 C4 -65.2(14) . . . . ?
C2 C1 C5 W1 64.0(13) . . . . ?
C6 C1 C5 W1 -120(2) . . . . ?
S1 W1 C5 C4 -49.7(17) . . . . ?
C3 W1 C5 C4 36.7(14) . . . . ?
S2 W1 C5 C4 93(2) . . . . ?
C2 W1 C5 C4 77.0(16) . . . . ?
S3 W1 C5 C4 -153.7(16) . . . . ?
C1 W1 C5 C4 115(2) . . . . ?
W2 W1 C5 C4 -31(3) . . . . ?
W3 W1 C5 C4 -106.9(15) . . . . ?
Pt1 W1 C5 C4 178.0(13) . . . . ?
C4 W1 C5 C1 -115(2) . . . . ?
S1 W1 C5 C1 -164.8(12) . . . . ?
C3 W1 C5 C1 -78.4(14) . . . . ?
S2 W1 C5 C1 -22(2) . . . . ?
C2 W1 C5 C1 -38.1(12) . . . . ?
S3 W1 C5 C1 91.2(13) . . . . ?
W2 W1 C5 C1 -146.0(14) . . . . ?
W3 W1 C5 C1 138.0(11) . . . . ?
Pt1 W1 C5 C1 62.9(16) . . . . ?
C10 W2 C7 C8 -75.2(14) . . . . ?
S1 W2 C7 C8 64.6(13) . . . . ?
C11 W2 C7 C8 -112.7(19) . . . . ?
S2 W2 C7 C8 -69.9(18) . . . . ?
S4 W2 C7 C8 169.0(13) . . . . ?
C9 W2 C7 C8 -33.4(13) . . . . ?
W1 W2 C7 C8 52.4(18) . . . . ?
W3 W2 C7 C8 118.3(13) . . . . ?
Pt1 W2 C7 C8 -172.8(11) . . . . ?
C10 W2 C7 C11 37.5(12) . . . . ?
S1 W2 C7 C11 177.3(12) . . . . ?
C8 W2 C7 C11 112.7(19) . . . . ?
S2 W2 C7 C11 42.7(19) . . . . ?
S4 W2 C7 C11 -78.3(13) . . . . ?
C9 W2 C7 C11 79.3(14) . . . . ?
W1 W2 C7 C11 165.0(10) . . . . ?
W3 W2 C7 C11 -129.0(12) . . . . ?
Pt1 W2 C7 C11 -60.2(16) . . . . ?
C10 W2 C7 C12 161(2) . . . . ?
S1 W2 C7 C12 -58.9(19) . . . . ?
C11 W2 C7 C12 124(3) . . . . ?
C8 W2 C7 C12 -124(3) . . . . ?
S2 W2 C7 C12 166.5(13) . . . . ?
S4 W2 C7 C12 45.4(19) . . . . ?
C9 W2 C7 C12 -157(2) . . . . ?
W1 W2 C7 C12 -71(2) . . . . ?
W3 W2 C7 C12 -5(2) . . . . ?
Pt1 W2 C7 C12 64(2) . . . . ?
C11 C7 C8 C9 0(2) . . . . ?
C12 C7 C8 C9 -180(2) . . . . ?
W2 C7 C8 C9 64.8(16) . . . . ?
C11 C7 C8 W2 -64.4(13) . . . . ?
C12 C7 C8 W2 116(2) . . . . ?
C10 W2 C8 C9 -39.0(14) . . . . ?
S1 W2 C8 C9 123.0(13) . . . . ?
C11 W2 C8 C9 -81.6(15) . . . . ?
S2 W2 C8 C9 21.2(16) . . . . ?
S4 W2 C8 C9 -134.6(12) . . . . ?
C7 W2 C8 C9 -121(2) . . . . ?
W1 W2 C8 C9 86.3(14) . . . . ?
W3 W2 C8 C9 159.8(11) . . . . ?
Pt1 W2 C8 C9 -54(8) . . . . ?
C10 W2 C8 C7 81.8(15) . . . . ?
S1 W2 C8 C7 -116.2(13) . . . . ?
C11 W2 C8 C7 39.3(13) . . . . ?
S2 W2 C8 C7 142.0(11) . . . . ?
S4 W2 C8 C7 -13.7(16) . . . . ?
C9 W2 C8 C7 121(2) . . . . ?
W1 W2 C8 C7 -152.9(11) . . . . ?
W3 W2 C8 C7 -79.3(14) . . . . ?
Pt1 W2 C8 C7 67(8) . . . . ?
C7 C8 C9 C10 -2(2) . . . . ?
W2 C8 C9 C10 62.2(14) . . . . ?
C7 C8 C9 W2 -63.7(15) . . . . ?
C10 W2 C9 C8 115.0(19) . . . . ?
S1 W2 C9 C8 -58.3(13) . . . . ?
C11 W2 C9 C8 77.2(14) . . . . ?
S2 W2 C9 C8 -162.9(13) . . . . ?
S4 W2 C9 C8 75.7(16) . . . . ?
C7 W2 C9 C8 35.5(13) . . . . ?
W1 W2 C9 C8 -112.3(13) . . . . ?
W3 W2 C9 C8 -39(2) . . . . ?
Pt1 W2 C9 C8 173.5(10) . . . . ?
S1 W2 C9 C10 -173.3(12) . . . . ?
C11 W2 C9 C10 -37.8(12) . . . . ?
C8 W2 C9 C10 -115.0(19) . . . . ?
S2 W2 C9 C10 82.1(12) . . . . ?
S4 W2 C9 C10 -39.3(18) . . . . ?
C7 W2 C9 C10 -79.4(14) . . . . ?
W1 W2 C9 C10 132.7(11) . . . . ?
W3 W2 C9 C10 -153.8(11) . . . . ?
Pt1 W2 C9 C10 58.6(16) . . . . ?
C8 C9 C10 C11 2(2) . . . . ?
W2 C9 C10 C11 65.6(14) . . . . ?
C8 C9 C10 W2 -63.5(15) . . . . ?
S1 W2 C10 C11 -105.8(13) . . . . ?
C8 W2 C10 C11 -79.1(12) . . . . ?
S2 W2 C10 C11 145.5(11) . . . . ?
S4 W2 C10 C11 40.6(12) . . . . ?
C7 W2 C10 C11 -37.3(11) . . . . ?
C9 W2 C10 C11 -115.4(17) . . . . ?
W1 W2 C10 C11 175.3(9) . . . . ?
W3 W2 C10 C11 16(2) . . . . ?
Pt1 W2 C10 C11 99.5(11) . . . . ?
S1 W2 C10 C9 9.7(17) . . . . ?
C11 W2 C10 C9 115.4(17) . . . . ?
C8 W2 C10 C9 36.3(11) . . . . ?
S2 W2 C10 C9 -99.1(12) . . . . ?
S4 W2 C10 C9 156.0(11) . . . . ?
C7 W2 C10 C9 78.1(13) . . . . ?
W1 W2 C10 C9 -69.3(13) . . . . ?
W3 W2 C10 C9 131.6(17) . . . . ?
Pt1 W2 C10 C9 -145.1(11) . . . . ?
C9 C10 C11 C7 -2(2) . . . . ?
W2 C10 C11 C7 64.7(14) . . . . ?
C9 C10 C11 W2 -66.7(14) . . . . ?
C8 C7 C11 C10 1(2) . . . . ?
C12 C7 C11 C10 -179.0(19) . . . . ?
W2 C7 C11 C10 -63.6(13) . . . . ?
C8 C7 C11 W2 64.5(13) . . . . ?
C12 C7 C11 W2 -115(2) . . . . ?
S1 W2 C11 C10 112.5(12) . . . . ?
C8 W2 C11 C10 77.0(13) . . . . ?
S2 W2 C11 C10 -39.8(13) . . . . ?
S4 W2 C11 C10 -143.1(11) . . . . ?
C7 W2 C11 C10 116.2(17) . . . . ?
C9 W2 C11 C10 37.8(11) . . . . ?
W1 W2 C11 C10 -19(4) . . . . ?
W3 W2 C11 C10 -174.4(9) . . . . ?
Pt1 W2 C11 C10 -100.5(11) . . . . ?
C10 W2 C11 C7 -116.2(17) . . . . ?
S1 W2 C11 C7 -3.7(17) . . . . ?
C8 W2 C11 C7 -39.2(12) . . . . ?
S2 W2 C11 C7 -156.0(11) . . . . ?
S4 W2 C11 C7 100.7(12) . . . . ?
C9 W2 C11 C7 -78.4(13) . . . . ?
W1 W2 C11 C7 -135(3) . . . . ?
W3 W2 C11 C7 69.4(13) . . . . ?
Pt1 W2 C11 C7 143.3(11) . . . . ?
C15 W3 C13 C17 -77.5(17) . . . . ?
C16 W3 C13 C17 -37.3(14) . . . . ?
S1 W3 C13 C17 -55(2) . . . . ?
C14 W3 C13 C17 -111(2) . . . . ?
S4 W3 C13 C17 177.3(15) . . . . ?
S3 W3 C13 C17 71.7(15) . . . . ?
W2 W3 C13 C17 -163.5(11) . . . . ?
W1 W3 C13 C17 54(2) . . . . ?
Pt1 W3 C13 C17 124.6(14) . . . . ?
C15 W3 C13 C14 33.9(17) . . . . ?
C16 W3 C13 C14 74.0(17) . . . . ?
C17 W3 C13 C14 111(2) . . . . ?
S1 W3 C13 C14 56(2) . . . . ?
S4 W3 C13 C14 -71.3(17) . . . . ?
S3 W3 C13 C14 -177.0(16) . . . . ?
W2 W3 C13 C14 -52(2) . . . . ?
W1 W3 C13 C14 165.0(15) . . . . ?
Pt1 W3 C13 C14 -124.0(16) . . . . ?
C15 W3 C13 C18 165(3) . . . . ?
C16 W3 C13 C18 -155(3) . . . . ?
C17 W3 C13 C18 -118(3) . . . . ?
S1 W3 C13 C18 -172.8(16) . . . . ?
C14 W3 C13 C18 131(3) . . . . ?
S4 W3 C13 C18 60(2) . . . . ?
S3 W3 C13 C18 -46(2) . . . . ?
W2 W3 C13 C18 79(3) . . . . ?
W1 W3 C13 C18 -64(3) . . . . ?
Pt1 W3 C13 C18 7(2) . . . . ?
C17 C13 C14 C15 6(3) . . . . ?
C18 C13 C14 C15 -179(2) . . . . ?
W3 C13 C14 C15 -60.0(18) . . . . ?
C17 C13 C14 W3 65.6(16) . . . . ?
C18 C13 C14 W3 -119(3) . . . . ?
C16 W3 C14 C15 38(2) . . . . ?
C17 W3 C14 C15 81(2) . . . . ?
S1 W3 C14 C15 -28(3) . . . . ?
S4 W3 C14 C15 -131(2) . . . . ?
S3 W3 C14 C15 123(2) . . . . ?
C13 W3 C14 C15 119(3) . . . . ?
W2 W3 C14 C15 -90(2) . . . . ?
W1 W3 C14 C15 -1(6) . . . . ?
Pt1 W3 C14 C15 -165(2) . . . . ?
C15 W3 C14 C13 -119(3) . . . . ?
C16 W3 C14 C13 -80.9(16) . . . . ?
C17 W3 C14 C13 -38.5(13) . . . . ?
S1 W3 C14 C13 -147.6(13) . . . . ?
S4 W3 C14 C13 109.4(16) . . . . ?
S3 W3 C14 C13 4(2) . . . . ?
W2 W3 C14 C13 151.2(12) . . . . ?
W1 W3 C14 C13 -121(4) . . . . ?
Pt1 W3 C14 C13 75.8(16) . . . . ?
C13 C14 C15 C16 -8(3) . . . . ?
W3 C14 C15 C16 -70(2) . . . . ?
C13 C14 C15 W3 62.3(18) . . . . ?
C16 W3 C15 C14 -114(3) . . . . ?
C17 W3 C15 C14 -77(2) . . . . ?
S1 W3 C15 C14 156(2) . . . . ?
S4 W3 C15 C14 51(2) . . . . ?
S3 W3 C15 C14 -93(3) . . . . ?
C13 W3 C15 C14 -36.8(18) . . . . ?
W2 W3 C15 C14 108(2) . . . . ?
W1 W3 C15 C14 179.6(14) . . . . ?
Pt1 W3 C15 C14 34(4) . . . . ?
C17 W3 C15 C16 37.3(18) . . . . ?
S1 W3 C15 C16 -90.3(19) . . . . ?
C14 W3 C15 C16 114(3) . . . . ?
S4 W3 C15 C16 165.3(18) . . . . ?
S3 W3 C15 C16 21(3) . . . . ?
C13 W3 C15 C16 77(2) . . . . ?
W2 W3 C15 C16 -138.1(18) . . . . ?
W1 W3 C15 C16 -66(3) . . . . ?
Pt1 W3 C15 C16 148(2) . . . . ?
C14 C15 C16 C17 7(3) . . . . ?
W3 C15 C16 C17 -64.6(18) . . . . ?
C14 C15 C16 W3 71.4(18) . . . . ?
C17 W3 C16 C15 -117(3) . . . . ?
S1 W3 C16 C15 89.7(19) . . . . ?
C14 W3 C16 C15 -37.2(19) . . . . ?
S4 W3 C16 C15 -22(3) . . . . ?
S3 W3 C16 C15 -166.2(18) . . . . ?
C13 W3 C16 C15 -80(2) . . . . ?
W2 W3 C16 C15 61(2) . . . . ?
W1 W3 C16 C15 136.2(18) . . . . ?
Pt1 W3 C16 C15 -143(2) . . . . ?
C15 W3 C16 C17 117(3) . . . . ?
S1 W3 C16 C17 -153.8(15) . . . . ?
C14 W3 C16 C17 79.3(17) . . . . ?
S4 W3 C16 C17 95.0(18) . . . . ?
S3 W3 C16 C17 -49.6(16) . . . . ?
C13 W3 C16 C17 36.1(14) . . . . ?
W2 W3 C16 C17 178.0(10) . . . . ?
W1 W3 C16 C17 -107.3(14) . . . . ?
Pt1 W3 C16 C17 -26(3) . . . . ?
C14 C13 C17 C16 -1(3) . . . . ?
C18 C13 C17 C16 -177(2) . . . . ?
W3 C13 C17 C16 63.8(17) . . . . ?
C14 C13 C17 W3 -65.3(15) . . . . ?
C18 C13 C17 W3 119(2) . . . . ?
C15 C16 C17 C13 -3(3) . . . . ?
W3 C16 C17 C13 -65.5(17) . . . . ?
C15 C16 C17 W3 62.5(18) . . . . ?
C15 W3 C17 C13 80.4(17) . . . . ?
C16 W3 C17 C13 117(2) . . . . ?
S1 W3 C17 C13 147.5(14) . . . . ?
C14 W3 C17 C13 40.8(16) . . . . ?
S4 W3 C17 C13 -3.5(19) . . . . ?
S3 W3 C17 C13 -109.3(16) . . . . ?
W2 W3 C17 C13 108(4) . . . . ?
W1 W3 C17 C13 -149.9(14) . . . . ?
Pt1 W3 C17 C13 -73.8(16) . . . . ?
C15 W3 C17 C16 -36.2(15) . . . . ?
S1 W3 C17 C16 31.0(18) . . . . ?
C14 W3 C17 C16 -75.8(18) . . . . ?
S4 W3 C17 C16 -120.0(16) . . . . ?
S3 W3 C17 C16 134.1(16) . . . . ?
C13 W3 C17 C16 -117(2) . . . . ?
W2 W3 C17 C16 -9(5) . . . . ?
W1 W3 C17 C16 93.5(16) . . . . ?
Pt1 W3 C17 C16 169.6(14) . . . . ?
C25 P1 C19 C24 105.1(15) . . . . ?
C31 P1 C19 C24 -144.8(15) . . . . ?
Pt1 P1 C19 C24 -23.6(17) . . . . ?
C25 P1 C19 C20 -75.8(18) . . . . ?
C31 P1 C19 C20 34.3(18) . . . . ?
Pt1 P1 C19 C20 155.6(15) . . . . ?
C24 C19 C20 C21 -3(3) . . . . ?
P1 C19 C20 C21 178.1(18) . . . . ?
C19 C20 C21 C22 1(4) . . . . ?
C20 C21 C22 C23 1(4) . . . . ?
C21 C22 C23 C24 -1(4) . . . . ?
C22 C23 C24 C19 0(3) . . . . ?
C20 C19 C24 C23 2(3) . . . . ?
P1 C19 C24 C23 -178.8(17) . . . . ?
C19 P1 C25 C26 33(2) . . . . ?
C31 P1 C25 C26 -75(2) . . . . ?
Pt1 P1 C25 C26 161.2(19) . . . . ?
C19 P1 C25 C30 -148.9(18) . . . . ?
C31 P1 C25 C30 102.1(19) . . . . ?
Pt1 P1 C25 C30 -21(2) . . . . ?
C30 C25 C26 C27 3(4) . . . . ?
P1 C25 C26 C27 -179(2) . . . . ?
C25 C26 C27 C28 -5(5) . . . . ?
C26 C27 C28 C29 7(5) . . . . ?
C27 C28 C29 C30 -6(5) . . . . ?
C28 C29 C30 C25 5(5) . . . . ?
C26 C25 C30 C29 -3(4) . . . . ?
P1 C25 C30 C29 179(2) . . . . ?
C25 P1 C31 C32 -25.3(19) . . . . ?
C19 P1 C31 C32 -133.4(17) . . . . ?
Pt1 P1 C31 C32 102.0(16) . . . . ?
C25 P1 C31 C36 161.6(16) . . . . ?
C19 P1 C31 C36 53.5(17) . . . . ?
Pt1 P1 C31 C36 -71.1(17) . . . . ?
C36 C31 C32 C33 1(3) . . . . ?
P1 C31 C32 C33 -171.4(18) . . . . ?
C31 C32 C33 C34 -2(4) . . . . ?
C32 C33 C34 C35 4(5) . . . . ?
C33 C34 C35 C36 -5(5) . . . . ?
C32 C31 C36 C35 -2(4) . . . . ?
P1 C31 C36 C35 170.6(18) . . . . ?
C34 C35 C36 C31 4(4) . . . . ?
O3 S5 C37 C38 112(2) . . . . ?
O2 S5 C37 C38 -7(2) . . . . ?
O1 S5 C37 C38 -126(2) . . . . ?
O3 S5 C37 C42 -71.7(19) . . . . ?
O2 S5 C37 C42 169.5(18) . . . . ?
O1 S5 C37 C42 50(2) . . . . ?
C42 C37 C38 C39 3(4) . . . . ?
S5 C37 C38 C39 179.4(18) . . . . ?
C37 C38 C39 C40 -1(4) . . . . ?
C38 C39 C40 C41 -1(4) . . . . ?
C38 C39 C40 C43 179(3) . . . . ?
C39 C40 C41 C42 -1(4) . . . . ?
C43 C40 C41 C42 179(2) . . . . ?
C38 C37 C42 C41 -5(3) . . . . ?
S5 C37 C42 C41 178.8(17) . . . . ?
C40 C41 C42 C37 4(4) . . . . ?
